data_4119250
loop_
_publ_author_name
'Jing Gao'
'Jun Yan'
'Sebastian Beeg'
'De-Liang Long'
'Leroy Cronin'

_publ_section_title
;
 One-Pot versus Sequential Reactions in the Self-Assembly of Gigantic
 Nanoscale Polyoxotungstates
;
_journal_name_full 'Journal of the American Chemical Society'
_journal_page_first 1796
_journal_page_last 1805
_journal_paper_doi 10.1021/ja309237x
_journal_volume 135
_journal_year 2013
_chemical_formula_sum 'C10 H110 K9 N5 O133 Se2 W29'
_chemical_formula_weight 8270.50
_chemical_name_systematic
;
 ?
;
_space_group_IT_number 2
_symmetry_cell_setting triclinic
_symmetry_space_group_name_Hall '-P 1'
_symmetry_space_group_name_H-M 'P -1'
_atom_sites_solution_hydrogens none
_atom_sites_solution_primary direct
_atom_sites_solution_secondary difmap
_audit_creation_method SHELXL-97
_cell_angle_alpha 91.583(4)
_cell_angle_beta 109.045(4)
_cell_angle_gamma 95.431(3)
_cell_formula_units_Z 2
_cell_length_a 16.7881(12)
_cell_length_b 16.8248(11)
_cell_length_c 22.9363(18)
_cell_measurement_reflns_used 9912
_cell_measurement_temperature 150(2)
_cell_measurement_theta_max 27.2
_cell_measurement_theta_min 2.25
_cell_volume 6084.6(8)
_computing_cell_refinement Apex2
_computing_data_collection Apex2
_computing_data_reduction Apex2
_computing_molecular_graphics Diamond3
_computing_publication_material WinGX
_computing_structure_refinement 'SHELXL-97 (Sheldrick, 2008)'
_computing_structure_solution 'SHELXS-97 (Sheldrick, 2008)'
_diffrn_ambient_temperature 150(2)
_diffrn_measured_fraction_theta_full 0.783
_diffrn_measured_fraction_theta_max 0.783
_diffrn_measurement_device_type 'Bruker Apex II Quasar CCD'
_diffrn_measurement_method '\w & \p scans'
_diffrn_radiation_monochromator graphite
_diffrn_radiation_source 'fine-focus sealed tube'
_diffrn_radiation_type MoK\a
_diffrn_radiation_wavelength 0.71073
_diffrn_reflns_av_R_equivalents 0.1079
_diffrn_reflns_av_sigmaI/netI 0.0976
_diffrn_reflns_limit_h_max 18
_diffrn_reflns_limit_h_min -19
_diffrn_reflns_limit_k_max 19
_diffrn_reflns_limit_k_min -19
_diffrn_reflns_limit_l_max 26
_diffrn_reflns_limit_l_min 0
_diffrn_reflns_number 63683
_diffrn_reflns_theta_full 24.50
_diffrn_reflns_theta_max 24.50
_diffrn_reflns_theta_min 0.94
_diffrn_standards_decay_% none
_exptl_absorpt_coefficient_mu 28.323
_exptl_absorpt_correction_T_max 0.4837
_exptl_absorpt_correction_T_min 0.2418
_exptl_absorpt_correction_type empirical
_exptl_absorpt_process_details SADABS
_exptl_crystal_colour colourless
_exptl_crystal_density_diffrn 4.514
_exptl_crystal_density_meas ?
_exptl_crystal_description block
_exptl_crystal_F_000 7308
_exptl_crystal_size_max 0.07
_exptl_crystal_size_mid 0.05
_exptl_crystal_size_min 0.03
_refine_diff_density_max 3.79
_refine_diff_density_min -6.65
_refine_diff_density_rms 0.76
_refine_ls_extinction_coef none
_refine_ls_extinction_method none
_refine_ls_goodness_of_fit_ref 1.078
_refine_ls_hydrogen_treatment none
_refine_ls_matrix_type full
_refine_ls_number_parameters 865
_refine_ls_number_reflns 15882
_refine_ls_number_restraints 36
_refine_ls_restrained_S_all 1.077
_refine_ls_R_factor_all 0.1152
_refine_ls_R_factor_gt 0.0865
_refine_ls_shift/su_max 0.001
_refine_ls_shift/su_mean 0.000
_refine_ls_structure_factor_coef Fsqd
_refine_ls_weighting_details 'calc w=1/[\s^2^(Fo^2^)+(0.1005P)^2^+1629.6852P] where P=(Fo^2^+2Fc^2^)/3'
_refine_ls_weighting_scheme calc
_refine_ls_wR_factor_gt 0.2162
_refine_ls_wR_factor_ref 0.2492
_reflns_number_gt 12389
_reflns_number_total 15882
_reflns_threshold_expression >2\s(I)
_cod_data_source_file ja309237x_si_002_01.cif
_cod_data_source_block compound1
_cod_depositor_comments
;
The following automatic conversions were performed:

'_exptl_crystal_density_meas' value 'none' was changed to '?' - the
value is perceived as not measured.

Automatic conversion script
Id: cif_fix_values 3008 2015-01-20 13:52:24Z robertas 
;
_cod_database_code 4119250

loop_
_symmetry_equiv_pos_as_xyz
'x, y, z'
'-x, -y, -z'

loop_
_atom_site_label
_atom_site_type_symbol
_atom_site_fract_x
_atom_site_fract_y
_atom_site_fract_z
_atom_site_U_iso_or_equiv
_atom_site_adp_type
_atom_site_occupancy
_atom_site_symmetry_multiplicity
_atom_site_calc_flag
_atom_site_refinement_flags
W1 W 0.28284(16) 0.80567(15) 0.34381(16) 0.0210(7) Uani 1 1 d .
W2 W -0.12030(17) 0.45784(16) 0.11282(15) 0.0232(7) Uani 1 1 d .
W3 W 0.31950(15) 0.62556(15) 0.39631(11) 0.0213(5) Uani 1 1 d .
W4 W 0.49661(16) 0.70369(15) 0.38147(17) 0.0246(8) Uani 1 1 d .
W5 W -0.22439(17) 0.67855(17) 0.34087(17) 0.0275(8) Uani 1 1 d .
W6 W 0.49868(17) 1.00813(15) 0.24076(18) 0.0283(8) Uani 1 1 d U
W7 W 0.13396(17) 0.95854(15) 0.36946(17) 0.0250(8) Uani 1 1 d .
W8 W 0.49968(17) 0.92312(16) 0.38713(17) 0.0254(8) Uani 1 1 d .
W9 W 0.10979(16) 0.63463(14) 0.34301(16) 0.0198(7) Uani 1 1 d U
W10 W 0.11739(17) 0.92512(15) 0.10475(17) 0.0247(7) Uani 1 1 d .
W11 W 0.06946(15) 0.59361(14) 0.16367(16) 0.0212(7) Uani 1 1 d U
W12 W 0.23179(17) 0.44175(15) 0.38152(17) 0.0247(8) Uani 1 1 d .
W13 W -0.02894(16) 0.79706(15) 0.36815(17) 0.0229(8) Uani 1 1 d .
W14 W 0.01260(17) 0.44249(16) 0.38530(17) 0.0254(8) Uani 1 1 d .
W15 W 0.24253(18) 1.13810(15) 0.34573(19) 0.0290(9) Uani 1 1 d .
W16 W -0.18516(16) 0.78233(15) 0.21273(17) 0.0237(8) Uani 1 1 d .
W17 W -0.13277(16) 0.67480(15) 0.10355(16) 0.0217(7) Uani 1 1 d .
W18 W 0.22939(16) 0.75387(14) 0.16471(16) 0.0221(7) Uani 1 1 d .
W19 W 0.06925(17) 1.03235(15) 0.21557(18) 0.0271(8) Uani 1 1 d .
W20 W 0.34047(18) 0.91569(15) 0.11513(19) 0.0292(9) Uani 1 1 d .
W21 W -0.33663(17) 0.64682(16) 0.10829(16) 0.0271(7) Uani 1 1 d .
W22 W -0.37618(16) 0.54490(16) 0.23898(19) 0.0292(9) Uani 1 1 d .
W23 W -0.32106(16) 0.42917(15) 0.12129(17) 0.0264(8) Uani 1 1 d .
W24 W -0.15004(17) 0.36599(15) 0.23655(17) 0.0264(8) Uani 1 1 d .
W25 W 0.32497(19) 1.23660(15) 0.24653(19) 0.0326(9) Uani 1 1 d .
W26 W 0.37809(19) 1.12097(16) 0.12793(18) 0.0319(8) Uani 1 1 d .
W27 W -0.20961(17) 0.47677(16) 0.35370(18) 0.0283(8) Uani 1 1 d .
W28 W 0.45159(18) 1.12829(16) 0.35901(18) 0.0298(8) Uani 1 1 d U
W29 W 0.15193(19) 1.13093(16) 0.11481(18) 0.0314(8) Uani 1 1 d .
Se1 Se -0.1432(4) 0.5777(3) 0.2363(4) 0.0195(17) Uani 1 1 d U
Se2 Se 0.2872(4) 1.0035(4) 0.2404(4) 0.0221(18) Uani 1 1 d .
K1 K 0.0583(9) 0.7998(9) 0.2326(5) 0.025(2) Uiso 1 1 d .
K2 K 0.0275(10) 0.7029(9) -0.0013(8) 0.038(3) Uani 1 1 d .
K3 K 0.6426(10) 1.0071(9) 0.5302(10) 0.040(5) Uani 1 1 d U
K4 K -0.0160(11) 0.6260(9) 0.4658(10) 0.036(5) Uani 1 1 d .
K5 K 0.5000 0.5000 0.5000 0.042(5) Uani 1 2 d S
K6 K -0.1050(14) 1.0006(13) 0.3094(10) 0.069(5) Uani 1 1 d .
K7 K -0.4629(13) 0.2170(13) 0.0082(12) 0.081(8) Uani 1 1 d .
K8 K 0.4020(12) 0.4887(10) 0.2908(8) 0.049(4) Uani 1 1 d .
K9 K 0.213(4) 0.793(4) 0.505(2) 0.045(11) Uiso 0.30 1 d P
K10 K 0.637(4) 0.292(4) 0.392(3) 0.051(14) Uiso 0.30 1 d P
K11 K 0.203(4) 1.032(4) -0.022(3) 0.055(16) Uiso 0.30 1 d P
K11' K 0.155(6) 1.096(5) -0.048(4) 0.045(19) Uiso 0.20 1 d P
K12 K -0.458(7) 0.300(6) 0.216(4) 0.06(2) Uiso 0.20 1 d P
K12' K -0.431(5) 0.244(4) 0.260(4) 0.067(19) Uiso 0.30 1 d P
K13 K 0.044(3) 1.204(3) 0.390(2) 0.024(10) Uiso 0.30 1 d P
O1 O -0.337(2) 0.632(2) 0.2995(19) 0.007(8) Uiso 1 1 d .
O2 O -0.239(3) 0.424(2) 0.077(2) 0.021(10) Uiso 1 1 d .
O3 O 0.066(2) 0.478(2) 0.470(2) 0.019(10) Uiso 1 1 d .
O4 O 0.050(2) 0.867(2) 0.042(2) 0.013(9) Uiso 1 1 d .
O5 O 0.223(2) 0.932(2) 0.087(2) 0.017(9) Uiso 1 1 d .
O6 O 0.440(3) 0.616(3) 0.414(2) 0.023(11) Uiso 1 1 d .
O7 O 0.226(3) 1.201(3) 0.187(2) 0.032(12) Uiso 1 1 d .
O8 O 0.268(3) 1.230(2) 0.304(2) 0.019(10) Uiso 1 1 d .
O9 O 0.108(3) 0.958(3) 0.272(2) 0.024(11) Uiso 1 1 d .
O10 O 0.475(2) 0.938(2) 0.2913(18) 0.012(8) Uiso 1 1 d .
O11 O 0.541(3) 1.167(3) 0.418(3) 0.037(13) Uiso 1 1 d .
O12 O 0.498(2) 1.0935(19) 0.2978(17) 0.008(8) Uiso 1 1 d .
O13 O -0.112(2) 0.371(2) 0.164(2) 0.015(9) Uiso 1 1 d .
O14 O 0.363(3) 1.020(3) 0.082(3) 0.038(13) Uiso 1 1 d .
O15 O 0.225(3) 0.419(3) 0.301(2) 0.029(12) Uiso 1 1 d .
O16 O 0.040(2) 0.953(2) 0.147(2) 0.014(9) Uiso 1 1 d .
O17 O 0.482(2) 1.090(2) 0.175(2) 0.017(9) Uiso 1 1 d .
O18 O 0.409(3) 1.185(2) 0.078(2) 0.020(10) Uiso 1 1 d .
O19 O -0.096(3) 0.497(3) 0.374(2) 0.021(11) Uiso 1 1 d .
O20 O 0.148(2) 1.108(2) 0.2771(19) 0.009(9) Uiso 1 1 d .
O21 O 0.191(2) 1.024(2) 0.187(2) 0.017(10) Uiso 1 1 d .
O22 O -0.270(2) 0.357(2) 0.174(2) 0.014(9) Uiso 1 1 d .
O23 O 0.599(3) 0.684(3) 0.425(2) 0.033(12) Uiso 1 1 d .
O24 O -0.023(3) 0.346(3) 0.395(3) 0.033(13) Uiso 1 1 d .
O25 O 0.073(3) 1.112(3) 0.155(2) 0.026(11) Uiso 1 1 d .
O26 O -0.141(3) 0.561(3) 0.086(3) 0.033(12) Uiso 1 1 d .
O27 O 0.202(3) 1.182(2) 0.393(2) 0.020(11) Uiso 1 1 d .
O28 O -0.054(2) 0.425(2) 0.285(2) 0.017(10) Uiso 1 1 d .
O29 O 0.316(3) 1.096(3) 0.280(2) 0.031(11) Uiso 1 1 d .
O30 O 0.351(3) 1.014(3) 0.196(2) 0.024(10) Uiso 1 1 d .
O31 O 0.375(3) 1.191(2) 0.195(2) 0.019(10) Uiso 1 1 d .
O32 O 0.331(3) 0.657(2) 0.4705(15) 0.017(7) Uiso 1 1 d .
O33 O -0.084(3) 0.773(3) 0.270(3) 0.030(12) Uiso 1 1 d .
O34 O -0.330(2) 0.479(2) 0.306(2) 0.017(10) Uiso 1 1 d .
O35 O -0.031(2) 0.662(2) 0.162(2) 0.013(9) Uiso 1 1 d .
O36 O -0.029(2) 1.046(2) 0.218(2) 0.012(9) Uiso 1 1 d .
O37 O 0.610(3) 1.006(3) 0.260(3) 0.039(13) Uiso 1 1 d .
O38 O 0.480(3) 0.667(3) 0.311(2) 0.022(11) Uiso 1 1 d .
O39 O 0.514(3) 0.818(3) 0.373(2) 0.023(11) Uiso 1 1 d .
O40 O -0.409(2) 0.377(2) 0.069(2) 0.015(9) Uiso 1 1 d .
O41 O -0.298(3) 0.744(3) 0.149(3) 0.034(13) Uiso 1 1 d .
O42 O 0.362(3) 1.150(3) 0.398(2) 0.029(12) Uiso 1 1 d .
O43 O -0.485(3) 0.528(2) 0.223(2) 0.022(10) Uiso 1 1 d .
O44 O 0.146(3) 0.649(3) 0.447(2) 0.028(12) Uiso 1 1 d .
O45 O 0.495(3) 0.913(3) 0.454(2) 0.034(13) Uiso 1 1 d .
O46 O 0.073(3) 1.036(3) 0.370(2) 0.027(11) Uiso 1 1 d .
O47 O 0.055(2) 0.719(2) 0.348(2) 0.011(9) Uiso 1 1 d .
O48 O -0.238(3) 0.739(2) 0.270(2) 0.019(10) Uiso 1 1 d .
O49 O -0.020(3) 0.511(2) 0.173(2) 0.018(10) Uiso 1 1 d .
O50 O 0.430(3) 1.223(3) 0.318(2) 0.029(12) Uiso 1 1 d .
O51 O -0.225(3) 0.417(3) 0.411(2) 0.023(11) Uiso 1 1 d .
O52 O -0.106(2) 0.697(2) 0.364(2) 0.013(9) Uiso 1 1 d .
O53 O -0.196(3) 0.883(3) 0.217(2) 0.030(12) Uiso 1 1 d .
O54 O 0.374(3) 0.728(2) 0.366(2) 0.018(10) Uiso 1 1 d .
O55 O 0.201(3) 0.735(3) 0.083(2) 0.024(11) Uiso 1 1 d .
O56 O 0.109(3) 1.198(3) 0.067(2) 0.035(11) Uiso 1 1 d .
O57 O -0.259(3) 0.664(3) 0.065(2) 0.032(12) Uiso 1 1 d .
O58 O -0.142(3) 0.268(3) 0.252(3) 0.035(13) Uiso 1 1 d .
O59 O 0.498(3) 0.757(3) 0.480(3) 0.032(12) Uiso 1 1 d .
O60 O 0.182(3) 0.943(3) 0.448(2) 0.026(12) Uiso 1 1 d .
O61 O -0.431(3) 0.667(3) 0.050(2) 0.038(12) Uiso 1 1 d .
O62 O -0.212(3) 0.585(2) 0.384(2) 0.019(10) Uiso 1 1 d .
O63 O -0.357(3) 0.456(3) 0.190(3) 0.044(14) Uiso 1 1 d .
O64 O -0.142(3) 0.769(3) 0.146(3) 0.032(12) Uiso 1 1 d .
O65 O 0.296(3) 0.599(3) 0.2892(17) 0.025(8) Uiso 1 1 d .
O66 O -0.216(3) 0.408(3) 0.278(3) 0.045(14) Uiso 1 1 d .
O67 O -0.377(2) 0.620(2) 0.1737(19) 0.013(9) Uiso 1 1 d .
O68 O 0.235(3) 1.032(2) 0.364(2) 0.019(11) Uiso 1 1 d .
O69 O 0.303(3) 0.683(3) 0.189(3) 0.033(12) Uiso 1 1 d .
O70 O -0.213(3) 0.570(2) 0.274(2) 0.019(10) Uiso 1 1 d .
O71 O 0.035(3) 0.554(3) 0.357(2) 0.030(12) Uiso 1 1 d .
O72 O 0.350(3) 0.855(2) 0.059(2) 0.021(10) Uiso 1 1 d .
O73 O 0.446(2) 1.024(2) 0.3777(19) 0.012(9) Uiso 1 1 d .
O74 O 0.112(3) 0.415(3) 0.369(3) 0.035(13) Uiso 1 1 d .
O75 O 0.229(3) 0.485(3) 0.475(3) 0.037(13) Uiso 1 1 d .
O76 O 0.335(3) 1.339(2) 0.240(2) 0.020(10) Uiso 1 1 d .
O77 O -0.181(3) 0.491(3) 0.190(2) 0.021(10) Uiso 1 1 d .
O78 O 0.259(3) 1.117(3) 0.103(3) 0.045(15) Uiso 1 1 d .
O79 O 0.109(3) 1.033(2) 0.068(2) 0.020(10) Uiso 1 1 d .
O80 O 0.330(3) 0.823(3) 0.446(3) 0.033(13) Uiso 1 1 d .
O81 O 0.458(3) 0.936(3) 0.172(2) 0.031(12) Uiso 1 1 d .
O82 O 0.322(3) 0.843(2) 0.170(2) 0.019(10) Uiso 1 1 d .
O83 O -0.092(2) 0.421(2) 0.057(2) 0.020(10) Uiso 1 1 d .
O84 O 0.597(3) 0.973(3) 0.399(3) 0.028(12) Uiso 1 1 d .
O85 O 0.026(3) 0.792(3) 0.447(3) 0.036(14) Uiso 1 1 d .
O86 O -0.187(3) 0.638(3) 0.180(3) 0.034(13) Uiso 1 1 d .
O87 O 0.048(3) 0.583(3) 0.086(3) 0.033(12) Uiso 1 1 d .
O88 O 0.333(2) 0.509(2) 0.401(2) 0.012(9) Uiso 1 1 d .
O89 O 0.090(2) 0.627(2) 0.2584(18) 0.006(8) Uiso 1 1 d .
O90 O 0.208(2) 0.564(2) 0.370(2) 0.011(9) Uiso 1 1 d .
O91 O 0.231(2) 0.702(2) 0.3657(15) 0.016(7) Uiso 1 1 d .
O92 O 0.275(3) 0.356(3) 0.416(3) 0.041(14) Uiso 1 1 d .
O93 O 0.368(2) 0.878(2) 0.3519(19) 0.007(8) Uiso 1 1 d .
O94 O 0.251(3) 0.784(3) 0.266(2) 0.027(11) Uiso 1 1 d .
O95 O 0.201(3) 0.861(3) 0.354(2) 0.025(11) Uiso 1 1 d .
O96 O 0.130(3) 0.698(3) 0.1725(16) 0.025(8) Uiso 1 1 d .
O97 O 0.153(3) 0.538(2) 0.195(2) 0.020(10) Uiso 1 1 d .
O98 O 0.159(3) 0.853(2) 0.162(2) 0.019(10) Uiso 1 1 d .
O99 O -0.108(3) 0.707(3) 0.039(2) 0.026(11) Uiso 1 1 d .
O100 O -0.339(3) 0.535(3) 0.095(2) 0.030(12) Uiso 1 1 d .
O101 O -0.243(3) 0.744(3) 0.392(2) 0.026(12) Uiso 1 1 d .
O102 O -0.108(3) 0.862(3) 0.367(2) 0.023(11) Uiso 1 1 d .
O103 O 0.041(3) 0.875(2) 0.3437(15) 0.017(7) Uiso 1 1 d .
O121 O 0.439(3) 0.337(3) 0.425(3) 0.048(15) Uiso 1 1 d .
O122 O 0.310(3) 0.518(3) 0.166(2) 0.046(11) Uiso 1 1 d .
O123 O 0.072(2) 0.389(2) 0.2283(19) 0.011(9) Uiso 1 1 d .
O124 O -0.587(4) 0.150(4) -0.090(3) 0.069(18) Uiso 1 1 d .
O125 O 0.104(4) 0.445(4) 0.041(3) 0.061(17) Uiso 1 1 d .
O126 O 0.306(4) 0.437(4) 0.046(3) 0.080(18) Uiso 1 1 d .
O127 O -0.294(4) 0.380(4) -0.048(3) 0.08(2) Uiso 1 1 d .
O128 O 0.376(3) 0.477(3) 0.557(2) 0.035(12) Uiso 1 1 d .
O129 O 0.170(5) 0.774(5) -0.034(4) 0.026(19) Uiso 0.50 1 d P
O130 O -0.414(5) 0.532(5) -0.072(4) 0.03(2) Uiso 0.50 1 d P
O131 O -0.298(6) 0.215(6) 0.105(5) 0.04(3) Uiso 0.50 1 d P
O132 O -0.477(4) 0.056(4) 0.047(3) 0.077(19) Uiso 1 1 d .
O133 O -0.247(4) 0.936(4) 0.341(3) 0.064(17) Uiso 1 1 d .
O134 O 0.288(4) 0.891(4) 0.611(4) 0.044(18) Uiso 0.70 1 d P
O135 O -0.296(4) 0.858(4) 0.493(3) 0.08(2) Uiso 1 1 d .
O136 O 0.536(5) 0.417(5) 0.342(4) 0.04(2) Uiso 0.50 1 d P
O137 O -0.257(2) 0.729(2) 0.499(2) 0.018(8) Uiso 1 1 d .
N1 N 0.470(3) 0.777(3) 0.222(2) 0.011(11) Uiso 1 1 d .
C1 C 0.583(4) 0.799(3) 0.253(3) 0.028(15) Uiso 1 1 d .
C2 C 0.467(4) 0.728(4) 0.148(3) 0.031(15) Uiso 1 1 d .

loop_
_atom_site_aniso_label
_atom_site_aniso_U_11
_atom_site_aniso_U_22
_atom_site_aniso_U_33
_atom_site_aniso_U_23
_atom_site_aniso_U_13
_atom_site_aniso_U_12
W1 0.0084(12) 0.0085(12) 0.046(2) 0.0002(13) 0.0105(14) -0.0029(10)
W2 0.0156(14) 0.0136(13) 0.040(2) -0.0040(13) 0.0110(14) -0.0053(10)
W3 0.0099(13) 0.0089(13) 0.0461(15) 0.0023(13) 0.0114(13) -0.0019(8)
W4 0.0092(13) 0.0112(13) 0.055(3) 0.0035(14) 0.0133(15) -0.0003(10)
W5 0.0131(14) 0.0223(15) 0.049(2) -0.0028(15) 0.0154(15) -0.0054(11)
W6 0.0158(13) 0.0096(12) 0.062(3) 0.0044(14) 0.0174(15) -0.0042(10)
W7 0.0124(13) 0.0085(12) 0.055(3) -0.0048(14) 0.0146(15) -0.0039(10)
W8 0.0107(13) 0.0122(13) 0.053(2) 0.0000(14) 0.0119(15) -0.0053(10)
W9 0.0087(12) 0.0067(12) 0.047(2) 0.0003(13) 0.0136(14) -0.0021(10)
W10 0.0174(13) 0.0107(12) 0.046(2) 0.0037(13) 0.0103(14) 0.0004(10)
W11 0.0106(12) 0.0085(12) 0.046(2) -0.0025(12) 0.0140(14) -0.0050(10)
W12 0.0145(13) 0.0088(12) 0.054(2) 0.0026(14) 0.0164(15) -0.0023(10)
W13 0.0113(13) 0.0113(13) 0.048(2) -0.0014(13) 0.0133(14) -0.0030(10)
W14 0.0155(14) 0.0145(13) 0.050(2) 0.0043(14) 0.0169(16) -0.0042(11)
W15 0.0199(15) 0.0077(12) 0.062(3) -0.0023(14) 0.0179(17) -0.0018(11)
W16 0.0116(13) 0.0090(12) 0.051(2) 0.0006(13) 0.0108(14) 0.0017(10)
W17 0.0110(12) 0.0111(12) 0.045(2) 0.0005(13) 0.0117(13) 0.0006(10)
W18 0.0138(13) 0.0081(12) 0.046(2) 0.0000(12) 0.0135(14) -0.0023(10)
W19 0.0172(14) 0.0095(12) 0.055(3) 0.0049(14) 0.0129(15) 0.0016(11)
W20 0.0206(14) 0.0128(13) 0.060(3) 0.0049(14) 0.0213(17) -0.0019(12)
W21 0.0118(13) 0.0192(14) 0.048(2) -0.0055(13) 0.0093(14) -0.0039(10)
W22 0.0085(13) 0.0135(13) 0.068(3) -0.0044(15) 0.0173(15) -0.0016(10)
W23 0.0105(13) 0.0110(12) 0.057(2) -0.0083(13) 0.0133(14) -0.0047(10)
W24 0.0192(14) 0.0100(12) 0.052(2) -0.0012(13) 0.0181(15) -0.0070(10)
W25 0.0274(16) 0.0070(12) 0.065(3) 0.0007(14) 0.0202(17) -0.0054(11)
W26 0.0272(15) 0.0108(13) 0.062(3) 0.0072(14) 0.0223(16) -0.0029(11)
W27 0.0172(14) 0.0174(14) 0.056(2) 0.0024(14) 0.0227(15) -0.0063(11)
W28 0.0173(14) 0.0093(13) 0.061(3) -0.0020(14) 0.0135(15) -0.0084(11)
W29 0.0253(15) 0.0096(12) 0.061(3) 0.0067(14) 0.0165(16) 0.0018(10)
Se1 0.015(3) 0.010(3) 0.038(5) -0.006(3) 0.017(3) -0.006(2)
Se2 0.009(3) 0.009(3) 0.052(6) 0.001(3) 0.015(3) 0.002(2)
K2 0.033(9) 0.025(9) 0.063(10) -0.003(8) 0.027(9) 0.000(6)
K3 0.023(8) 0.017(7) 0.078(16) -0.013(9) 0.016(9) -0.004(6)
K4 0.035(9) 0.016(8) 0.051(13) 0.006(8) 0.009(9) -0.009(7)
K5 0.026(13) 0.026(13) 0.075(15) 0.012(14) 0.013(14) 0.012(8)
K6 0.056(14) 0.052(14) 0.106(16) 0.013(13) 0.037(14) -0.001(8)
K7 0.049(13) 0.064(14) 0.105(19) -0.009(14) -0.008(13) 0.008(10)
K8 0.051(12) 0.015(8) 0.091(13) 0.006(9) 0.038(11) 0.005(6)

loop_
_atom_type_symbol
_atom_type_description
_atom_type_scat_dispersion_real
_atom_type_scat_dispersion_imag
_atom_type_scat_source
W W -0.8490 6.8722 'International Tables Vol C Tables 4.2.6.8 and 6.1.1.4'
Se Se -0.0929 2.2259 'International Tables Vol C Tables 4.2.6.8 and 6.1.1.4'
K K 0.2009 0.2494 'International Tables Vol C Tables 4.2.6.8 and 6.1.1.4'
O O 0.0106 0.0060 'International Tables Vol C Tables 4.2.6.8 and 6.1.1.4'
N N 0.0061 0.0033 'International Tables Vol C Tables 4.2.6.8 and 6.1.1.4'
C C 0.0033 0.0016 'International Tables Vol C Tables 4.2.6.8 and 6.1.1.4'
H H 0.0000 0.0000 'International Tables Vol C Tables 4.2.6.8 and 6.1.1.4'

loop_
_geom_angle_atom_site_label_1
_geom_angle_atom_site_label_2
_geom_angle_atom_site_label_3
_geom_angle
_geom_angle_site_symmetry_1
_geom_angle_site_symmetry_3
O94 W1 O93 100(2) . .
O94 W1 O95 103(2) . .
O93 W1 O95 104.4(18) . .
O94 W1 O91 96.9(17) . .
O93 W1 O91 152.6(16) . .
O95 W1 O91 92.7(17) . .
O94 W1 O54 96(2) . .
O93 W1 O54 84.7(16) . .
O95 W1 O54 157(2) . .
O91 W1 O54 72.1(14) . .
O94 W1 O80 174(2) . .
O93 W1 O80 81.7(18) . .
O95 W1 O80 81(2) . .
O91 W1 O80 79.9(15) . .
O54 W1 O80 79.0(18) . .
O94 W1 K1 53.9(15) . .
O93 W1 K1 127.4(13) . .
O95 W1 K1 53.7(16) . .
O91 W1 K1 80.0(10) . .
O54 W1 K1 135.7(12) . .
O80 W1 K1 129.2(13) . .
O94 W1 K3 141.1(15) . 2_676
O93 W1 K3 54.7(13) . 2_676
O95 W1 K3 63.2(15) . 2_676
O91 W1 K3 119.0(9) . 2_676
O54 W1 K3 108.6(12) . 2_676
O80 W1 K3 43.7(13) . 2_676
K1 W1 K3 114.9(3) . 2_676
O83 W2 O26 100(2) . .
O83 W2 O13 101.6(19) . .
O26 W2 O13 158(2) . .
O83 W2 O49 107.1(19) . .
O26 W2 O49 85(2) . .
O13 W2 O49 88.4(18) . .
O83 W2 O2 97(2) . .
O26 W2 O2 89.4(19) . .
O13 W2 O2 88.1(18) . .
O49 W2 O2 155.6(19) . .
O83 W2 O77 169.8(17) . .
O26 W2 O77 85.7(19) . .
O13 W2 O77 72.8(16) . .
O49 W2 O77 81.5(17) . .
O2 W2 O77 74.4(17) . .
O32 W3 O6 94.2(19) . .
O32 W3 O90 102(2) . .
O6 W3 O90 143.0(17) . .
O32 W3 O88 104.0(18) . .
O6 W3 O88 73.3(13) . .
O90 W3 O88 70.6(15) . .
O32 W3 O91 88.9(13) . .
O6 W3 O91 142.4(19) . .
O90 W3 O91 71.6(17) . .
O88 W3 O91 141.8(17) . .
O32 W3 O54 101(2) . .
O6 W3 O54 71.6(17) . .
O90 W3 O54 135.2(12) . .
O88 W3 O54 137.7(16) . .
O91 W3 O54 71.1(17) . .
O32 W3 O65 172.2(15) . .
O6 W3 O65 89.6(17) . .
O90 W3 O65 78.9(17) . .
O88 W3 O65 83.6(15) . .
O91 W3 O65 83.9(12) . .
O54 W3 O65 73.4(17) . .
O32 W3 K8 145.5(10) . .
O6 W3 K8 58.0(14) . .
O90 W3 K8 92.5(12) . .
O88 W3 K8 51.6(12) . .
O91 W3 K8 125.5(9) . .
O54 W3 K8 89.5(12) . .
O65 W3 K8 41.6(8) . .
O32 W3 K5 76.2(10) . .
O6 W3 K5 40.6(13) . .
O90 W3 K5 111.8(11) . .
O88 W3 K5 46.1(11) . .
O91 W3 K5 165.1(9) . .
O54 W3 K5 110.7(11) . .
O65 W3 K5 110.9(8) . .
K8 W3 K5 69.4(2) . .
O38 W4 O23 106(2) . .
O38 W4 O39 102(2) . .
O23 W4 O39 101(2) . .
O38 W4 O6 101(2) . .
O23 W4 O6 94(2) . .
O39 W4 O6 147.4(19) . .
O38 W4 O54 96(2) . .
O23 W4 O54 156(2) . .
O39 W4 O54 82.5(17) . .
O6 W4 O54 72.6(17) . .
O38 W4 O59 171.4(19) . .
O23 W4 O59 82(2) . .
O39 W4 O59 78.7(19) . .
O6 W4 O59 75.2(18) . .
O54 W4 O59 75.9(17) . .
O38 W4 K8 45.8(15) . .
O23 W4 K8 100.6(16) . .
O39 W4 K8 145.3(15) . .
O6 W4 K8 55.8(14) . .
O54 W4 K8 87.8(12) . .
O59 W4 K8 130.9(12) . .
O101 W5 O52 101(2) . .
O101 W5 O62 103(2) . .
O52 W5 O62 88.7(17) . .
O101 W5 O1 99.3(19) . .
O52 W5 O1 160.0(18) . .
O62 W5 O1 85.4(17) . .
O101 W5 O48 103(2) . .
O52 W5 O48 91.2(18) . .
O62 W5 O48 154.1(19) . .
O1 W5 O48 86.0(18) . .
O101 W5 O70 170.3(18) . .
O52 W5 O70 85.9(16) . .
O62 W5 O70 70.1(17) . .
O1 W5 O70 74.1(15) . .
O48 W5 O70 84.0(17) . .
O101 W5 K4 91.9(16) . .
O52 W5 K4 38.3(14) . .
O62 W5 K4 54.0(13) . .
O1 W5 K4 139.4(11) . .
O48 W5 K4 129.4(12) . .
O70 W5 K4 88.8(11) . .
O37 W6 O10 101(2) . .
O37 W6 O81 101(2) . .
O10 W6 O81 93.5(19) . .
O37 W6 O12 100(2) . .
O10 W6 O12 89.2(16) . .
O81 W6 O12 158.5(18) . .
O37 W6 O17 99(2) . .
O10 W6 O17 160.3(16) . .
O81 W6 O17 83.1(19) . .
O12 W6 O17 87.2(16) . .
O37 W6 O30 169(2) . .
O10 W6 O30 87.6(17) . .
O81 W6 O30 71.6(18) . .
O12 W6 O30 87.1(15) . .
O17 W6 O30 72.8(16) . .
O37 W6 K12' 81.6(19) . 1_665
O10 W6 K12' 132.9(16) . 1_665
O81 W6 K12' 132.6(19) . 1_665
O12 W6 K12' 44.8(15) . 1_665
O17 W6 K12' 50.1(16) . 1_665
O30 W6 K12' 97.3(15) . 1_665
O46 W7 O60 104(2) . .
O46 W7 O103 96.3(17) . .
O60 W7 O103 102.8(18) . .
O46 W7 O68 94.4(19) . .
O60 W7 O68 94(2) . .
O103 W7 O68 157.2(17) . .
O46 W7 O9 94(2) . .
O60 W7 O9 161.5(19) . .
O103 W7 O9 80.9(15) . .
O68 W7 O9 78.4(18) . .
O46 W7 O95 171(2) . .
O60 W7 O95 85(2) . .
O103 W7 O95 80.4(15) . .
O68 W7 O95 86.0(17) . .
O9 W7 O95 78.0(18) . .
O46 W7 K3 115.9(16) . 2_676
O60 W7 K3 48.8(15) . 2_676
O103 W7 K3 140.0(10) . 2_676
O68 W7 K3 47.8(14) . 2_676
O9 W7 K3 117.6(12) . 2_676
O95 W7 K3 70.5(13) . 2_676
O46 W7 K1 119.2(17) . .
O60 W7 K1 127.6(15) . .
O103 W7 K1 47.3(10) . .
O68 W7 K1 110.1(14) . .
O9 W7 K1 43.6(12) . .
O95 W7 K1 53.0(13) . .
K3 W7 K1 121.8(3) 2_676 .
O46 W7 K6 40.6(16) . .
O60 W7 K6 119.4(15) . .
O103 W7 K6 57.2(10) . .
O68 W7 K6 126.3(13) . .
O9 W7 K6 78.0(12) . .
O95 W7 K6 133.8(13) . .
K3 W7 K6 155.2(4) 2_676 .
K1 W7 K6 82.9(4) . .
O45 W8 O84 105(2) . .
O45 W8 O39 96(2) . .
O84 W8 O39 104(2) . .
O45 W8 O73 93(2) . .
O84 W8 O73 92(2) . .
O39 W8 O73 159.5(19) . .
O45 W8 O10 166(2) . .
O84 W8 O10 87(2) . .
O39 W8 O10 88.3(18) . .
O73 W8 O10 79.1(15) . .
O45 W8 O93 87(2) . .
O84 W8 O93 165(2) . .
O39 W8 O93 83.0(17) . .
O73 W8 O93 79.1(15) . .
O10 W8 O93 80.1(15) . .
O45 W8 K3 51.3(17) . .
O84 W8 K3 53.7(19) . .
O39 W8 K3 112.0(15) . .
O73 W8 K3 87.9(12) . .
O10 W8 K3 138.4(11) . .
O93 W8 K3 136.0(11) . .
O45 W8 K3 46.3(17) . 2_676
O84 W8 K3 120.7(17) . 2_676
O39 W8 K3 125.5(14) . 2_676
O73 W8 K3 52.5(12) . 2_676
O10 W8 K3 121.6(10) . 2_676
O93 W8 K3 62.2(10) . 2_676
K3 W8 K3 76.5(4) . 2_676
O47 W9 O89 99.2(18) . .
O47 W9 O71 99.6(19) . .
O89 W9 O71 105(2) . .
O47 W9 O90 155.9(17) . .
O89 W9 O90 98.8(16) . .
O71 W9 O90 91.0(18) . .
O47 W9 O91 94.9(14) . .
O89 W9 O91 95.4(14) . .
O71 W9 O91 152.5(18) . .
O90 W9 O91 67.6(13) . .
O47 W9 O44 81.9(18) . .
O89 W9 O44 174.9(16) . .
O71 W9 O44 80(2) . .
O90 W9 O44 78.8(17) . .
O91 W9 O44 79.5(15) . .
O47 W9 K1 51.6(14) . .
O89 W9 K1 52.7(11) . .
O71 W9 K1 127.8(16) . .
O90 W9 K1 134.2(11) . .
O91 W9 K1 79.2(9) . .
O44 W9 K1 126.2(12) . .
O47 W9 K4 64.2(13) . .
O89 W9 K4 140.6(11) . .
O71 W9 K4 49.2(16) . .
O90 W9 K4 109.3(12) . .
O91 W9 K4 120.3(9) . .
O44 W9 K4 44.3(12) . .
K1 W9 K4 114.6(3) . .
O4 W10 O98 103.8(19) . .
O4 W10 O5 102.0(18) . .
O98 W10 O5 88.4(18) . .
O4 W10 O16 101.2(18) . .
O98 W10 O16 90.6(18) . .
O5 W10 O16 156.4(17) . .
O4 W10 O79 99.4(18) . .
O98 W10 O79 156.4(18) . .
O5 W10 O79 83.3(17) . .
O16 W10 O79 88.4(17) . .
O4 W10 O21 169.0(16) . .
O98 W10 O21 84.7(17) . .
O5 W10 O21 84.9(16) . .
O16 W10 O21 71.5(15) . .
O79 W10 O21 72.6(16) . .
O4 W10 K1 96.1(14) . .
O98 W10 K1 38.8(13) . .
O5 W10 K1 127.1(12) . .
O16 W10 K1 54.3(12) . .
O79 W10 K1 141.9(12) . .
O21 W10 K1 86.3(10) . .
O4 W10 K11 84.2(16) . .
O98 W10 K11 133.4(16) . .
O5 W10 K11 45.5(15) . .
O16 W10 K11 133.5(14) . .
O79 W10 K11 45.5(15) . .
O21 W10 K11 95.0(14) . .
K1 W10 K11 172.0(8) . .
O87 W11 O97 105(2) . .
O87 W11 O96 94.8(19) . .
O97 W11 O96 100.0(17) . .
O87 W11 O49 100(2) . .
O97 W11 O49 95.1(18) . .
O96 W11 O49 155.5(16) . .
O87 W11 O35 98(2) . .
O97 W11 O35 157(2) . .
O96 W11 O35 81.9(14) . .
O49 W11 O35 76.7(15) . .
O87 W11 O89 170.4(18) . .
O97 W11 O89 82.9(18) . .
O96 W11 O89 78.5(14) . .
O49 W11 O89 84.3(16) . .
O35 W11 O89 74.8(15) . .
O87 W11 K1 117.9(16) . .
O97 W11 K1 122.4(14) . .
O96 W11 K1 43.5(11) . .
O49 W11 K1 112.0(12) . .
O35 W11 K1 45.9(11) . .
O89 W11 K1 52.6(9) . .
O87 W11 K2 32.6(16) . .
O97 W11 K2 124.1(15) . .
O96 W11 K2 66.5(11) . .
O49 W11 K2 119.5(13) . .
O35 W11 K2 78.0(12) . .
O89 W11 K2 138.0(9) . .
K1 W11 K2 85.6(3) . .
O92 W12 O15 100(2) . .
O92 W12 O88 98(2) . .
O15 W12 O88 94.7(19) . .
O92 W12 O74 102(2) . .
O15 W12 O74 96(2) . .
O88 W12 O74 155.5(19) . .
O92 W12 O90 160(2) . .
O15 W12 O90 95.9(18) . .
O88 W12 O90 69.0(15) . .
O74 W12 O90 88.1(18) . .
O92 W12 O75 89(2) . .
O15 W12 O75 171.5(19) . .
O88 W12 O75 85.5(18) . .
O74 W12 O75 80(2) . .
O90 W12 O75 76.2(17) . .
O92 W12 K8 95.5(18) . .
O15 W12 K8 48.5(14) . .
O88 W12 K8 47.1(13) . .
O74 W12 K8 143.4(17) . .
O90 W12 K8 86.2(11) . .
O75 W12 K8 132.6(13) . .
O85 W13 O102 104(2) . .
O85 W13 O103 102(2) . .
O102 W13 O103 95.2(17) . .
O85 W13 O52 94(2) . .
O102 W13 O52 93.8(18) . .
O103 W13 O52 159.0(17) . .
O85 W13 O33 165(2) . .
O102 W13 O33 90(2) . .
O103 W13 O33 81.8(16) . .
O52 W13 O33 79.2(18) . .
O85 W13 O47 89(2) . .
O102 W13 O47 167(2) . .
O103 W13 O47 81.2(13) . .
O52 W13 O47 85.9(15) . .
O33 W13 O47 77.0(17) . .
O85 W13 K4 50.6(17) . .
O102 W13 K4 116.9(15) . .
O103 W13 K4 140.9(10) . .
O52 W13 K4 46.4(13) . .
O33 W13 K4 117.5(13) . .
O47 W13 K4 71.7(11) . .
O85 W13 K1 128.3(17) . .
O102 W13 K1 117.6(16) . .
O103 W13 K1 47.5(10) . .
O52 W13 K1 111.7(13) . .
O33 W13 K1 45.3(13) . .
O47 W13 K1 51.4(11) . .
K4 W13 K1 122.0(4) . .
O85 W13 K6 118.4(17) . .
O102 W13 K6 38.2(15) . .
O103 W13 K6 58.3(10) . .
O52 W13 K6 124.6(12) . .
O33 W13 K6 76.6(13) . .
O47 W13 K6 134.1(11) . .
K4 W13 K6 154.1(4) . .
K1 W13 K6 83.7(4) . .
O24 W14 O3 99(2) . .
O24 W14 O74 95(2) . .
O3 W14 O74 97(2) . .
O24 W14 O71 168(2) . .
O3 W14 O71 91.8(19) . .
O74 W14 O71 88(2) . .
O24 W14 O19 100(2) . .
O3 W14 O19 95.5(18) . .
O74 W14 O19 158(2) . .
O71 W14 O19 73.9(18) . .
O24 W14 O28 91(2) . .
O3 W14 O28 169.0(15) . .
O74 W14 O28 87(2) . .
O71 W14 O28 78.3(18) . .
O19 W14 O28 77.2(17) . .
O24 W14 K4 57.1(19) . 2_566
O3 W14 K4 43.0(12) . 2_566
O74 W14 K4 109.0(17) . 2_566
O71 W14 K4 132.1(15) . 2_566
O19 W14 K4 92.3(14) . 2_566
O28 W14 K4 144.1(11) . 2_566
O24 W14 K4 125.9(18) . .
O3 W14 K4 52.0(12) . .
O74 W14 K4 128.6(16) . .
O71 W14 K4 58.2(15) . .
O19 W14 K4 50.6(13) . .
O28 W14 K4 117.5(10) . .
K4 W14 K4 77.4(4) 2_566 .
O24 W14 K13 30.4(18) . 1_545
O3 W14 K13 101.6(14) . 1_545
O74 W14 K13 64.9(16) . 1_545
O71 W14 K13 150.9(15) . 1_545
O19 W14 K13 129.3(14) . 1_545
O28 W14 K13 89.4(12) . 1_545
K4 W14 K13 70.7(7) 2_566 1_545
K4 W14 K13 148.1(7) . 1_545
O27 W15 O68 103(2) . .
O27 W15 O20 102(2) . .
O68 W15 O20 85.5(18) . .
O27 W15 O8 99(2) . .
O68 W15 O8 157(2) . .
O20 W15 O8 88.8(18) . .
O27 W15 O42 99(2) . .
O68 W15 O42 89.4(18) . .
O20 W15 O42 158.2(19) . .
O8 W15 O42 87.9(19) . .
O27 W15 O29 170(2) . .
O68 W15 O29 85.0(19) . .
O20 W15 O29 83.3(17) . .
O8 W15 O29 72.5(18) . .
O42 W15 O29 75.2(19) . .
O27 W15 K3 93.2(16) . 2_676
O68 W15 K3 39.3(15) . 2_676
O20 W15 K3 124.8(11) . 2_676
O8 W15 K3 140.5(13) . 2_676
O42 W15 K3 53.0(13) . 2_676
O29 W15 K3 89.9(12) . 2_676
O27 W15 K13 28.1(17) . .
O68 W15 K13 98.8(15) . .
O20 W15 K13 74.4(14) . .
O8 W15 K13 100.7(14) . .
O42 W15 K13 127.3(16) . .
O29 W15 K13 156.9(14) . .
K3 W15 K13 107.6(7) 2_676 .
O53 W16 O33 104(2) . .
O53 W16 O64 104(2) . .
O33 W16 O64 92(2) . .
O53 W16 O48 104(2) . .
O33 W16 O48 88(2) . .
O64 W16 O48 150.8(19) . .
O53 W16 O41 99(2) . .
O33 W16 O41 157(2) . .
O64 W16 O41 84(2) . .
O48 W16 O41 84(2) . .
O53 W16 O86 166(2) . .
O33 W16 O86 86.8(19) . .
O64 W16 O86 66.7(18) . .
O48 W16 O86 84.2(17) . .
O41 W16 O86 70.5(18) . .
O53 W16 K1 98.2(16) . .
O33 W16 K1 39.0(17) . .
O64 W16 K1 56.0(15) . .
O48 W16 K1 126.6(13) . .
O41 W16 K1 139.4(15) . .
O86 W16 K1 85.4(11) . .
O53 W16 K6 32.0(17) . .
O33 W16 K6 73.5(16) . .
O64 W16 K6 113.8(15) . .
O48 W16 K6 94.3(13) . .
O41 W16 K6 129.1(14) . .
O86 W16 K6 160.2(12) . .
K1 W16 K6 79.6(3) . .
O99 W17 O35 106(2) . .
O99 W17 O64 105(2) . .
O35 W17 O64 91(2) . .
O99 W17 O26 98(2) . .
O35 W17 O26 85.0(19) . .
O64 W17 O26 157(2) . .
O99 W17 O57 98(2) . .
O35 W17 O57 156.1(19) . .
O64 W17 O57 88(2) . .
O26 W17 O57 86.4(19) . .
O99 W17 O86 171(2) . .
O35 W17 O86 83.4(18) . .
O64 W17 O86 73(2) . .
O26 W17 O86 84(2) . .
O57 W17 O86 74(2) . .
O99 W17 K1 98.0(15) . .
O35 W17 K1 39.3(12) . .
O64 W17 K1 55.5(15) . .
O26 W17 K1 124.3(15) . .
O57 W17 K1 142.6(14) . .
O86 W17 K1 88.0(13) . .
O99 W17 K11' 57.8(18) . 2_575
O35 W17 K11' 114.3(17) . 2_575
O64 W17 K11' 49(2) . 2_575
O26 W17 K11' 152(2) . 2_575
O57 W17 K11' 82.6(18) . 2_575
O86 W17 K11' 117.5(17) . 2_575
K1 W17 K11' 77.5(12) . 2_575
O69 W18 O55 99(2) . .
O69 W18 O96 101.4(19) . .
O55 W18 O96 96.3(17) . .
O69 W18 O82 92.2(19) . .
O55 W18 O82 94.3(19) . .
O96 W18 O82 161.2(16) . .
O69 W18 O98 163(2) . .
O55 W18 O98 96.8(19) . .
O96 W18 O98 81.9(15) . .
O82 W18 O98 81.5(16) . .
O69 W18 O94 87(2) . .
O55 W18 O94 173.1(18) . .
O96 W18 O94 80.0(15) . .
O82 W18 O94 87.8(17) . .
O98 W18 O94 76.9(17) . .
O69 W18 K1 127.3(17) . .
O55 W18 K1 118.9(14) . .
O96 W18 K1 43.5(11) . .
O82 W18 K1 117.7(12) . .
O98 W18 K1 46.2(12) . .
O94 W18 K1 54.6(11) . .
O36 W19 O9 106(2) . .
O36 W19 O20 106.4(18) . .
O9 W19 O20 84.9(18) . .
O36 W19 O16 100.2(18) . .
O9 W19 O16 91.7(19) . .
O20 W19 O16 153.1(16) . .
O36 W19 O25 96.6(19) . .
O9 W19 O25 157.7(19) . .
O20 W19 O25 86.7(18) . .
O16 W19 O25 86.5(18) . .
O36 W19 O21 165.3(18) . .
O9 W19 O21 87.5(18) . .
O20 W19 O21 80.9(15) . .
O16 W19 O21 72.3(15) . .
O25 W19 O21 70.7(17) . .
O36 W19 K1 98.2(13) . .
O9 W19 K1 38.1(15) . .
O20 W19 K1 122.6(11) . .
O16 W19 K1 55.6(12) . .
O25 W19 K1 141.1(14) . .
O21 W19 K1 88.0(10) . .
O72 W20 O82 102(2) . .
O72 W20 O5 103.9(19) . .
O82 W20 O5 90.6(18) . .
O72 W20 O81 103(2) . .
O82 W20 O81 86.5(19) . .
O5 W20 O81 153.4(19) . .
O72 W20 O14 98(2) . .
O82 W20 O14 159(2) . .
O5 W20 O14 87.7(18) . .
O81 W20 O14 86(2) . .
O72 W20 O30 169.6(18) . .
O82 W20 O30 84.4(18) . .
O5 W20 O30 84.0(16) . .
O81 W20 O30 69.4(17) . .
O14 W20 O30 75.0(19) . .
O72 W20 K11 84.5(18) . .
O82 W20 K11 137.6(16) . .
O5 W20 K11 47.8(16) . .
O81 W20 K11 133.4(16) . .
O14 W20 K11 47.7(18) . .
O30 W20 K11 96.3(13) . .
O61 W21 O41 102(2) . .
O61 W21 O57 99(2) . .
O41 W21 O57 89(2) . .
O61 W21 O67 102(2) . .
O41 W21 O67 87.2(19) . .
O57 W21 O67 158.6(19) . .
O61 W21 O100 102(2) . .
O41 W21 O100 156(2) . .
O57 W21 O100 90.1(19) . .
O67 W21 O100 84.5(19) . .
O43 W22 O1 106.4(18) . .
O43 W22 O34 104.1(19) . .
O1 W22 O34 85.5(17) . .
O43 W22 O63 101(2) . .
O1 W22 O63 152.0(19) . .
O34 W22 O63 83(2) . .
O43 W22 O67 97.9(18) . .
O1 W22 O67 89.6(16) . .
O34 W22 O67 158.0(16) . .
O63 W22 O67 92(2) . .
O40 W23 O22 105.9(18) . .
O40 W23 O63 104(2) . .
O22 W23 O63 81(2) . .
O40 W23 O100 99(2) . .
O22 W23 O100 154.2(19) . .
O63 W23 O100 88(2) . .
O40 W23 O2 100.5(19) . .
O22 W23 O2 90.8(18) . .
O63 W23 O2 155(2) . .
O100 W23 O2 90.0(19) . .
O40 W23 O77 171.0(16) . .
O22 W23 O77 70.6(16) . .
O63 W23 O77 83(2) . .
O100 W23 O77 85.3(17) . .
O2 W23 O77 71.6(17) . .
O58 W24 O28 108(2) . .
O58 W24 O66 109(2) . .
O28 W24 O66 93(2) . .
O58 W24 O13 101(2) . .
O28 W24 O13 92.1(18) . .
O66 W24 O13 146(2) . .
O58 W24 O22 100(2) . .
O28 W24 O22 151.4(16) . .
O66 W24 O22 75(2) . .
O13 W24 O22 85.5(17) . .
O58 W24 O77 166(2) . .
O28 W24 O77 83.2(17) . .
O66 W24 O77 76(2) . .
O13 W24 O77 70.9(16) . .
O22 W24 O77 69.0(15) . .
O76 W25 O7 104(2) . .
O76 W25 O31 107.0(19) . .
O7 W25 O31 85(2) . .
O76 W25 O8 100.8(19) . .
O7 W25 O8 88(2) . .
O31 W25 O8 152.1(18) . .
O76 W25 O50 101.8(19) . .
O7 W25 O50 153.9(19) . .
O31 W25 O50 88(2) . .
O8 W25 O50 86(2) . .
O76 W25 O29 167.9(19) . .
O7 W25 O29 83.6(19) . .
O31 W25 O29 82.5(17) . .
O8 W25 O29 69.9(17) . .
O50 W25 O29 70.4(17) . .
O76 W25 K12 71(2) . 1_665
O7 W25 K12 125(2) . 1_665
O31 W25 K12 48.5(19) . 1_665
O8 W25 K12 147.1(19) . 1_665
O50 W25 K12 65.7(19) . 1_665
O29 W25 K12 112.2(17) . 1_665
O76 W25 K12' 86.7(17) . 1_665
O7 W25 K12' 134.6(19) . 1_665
O31 W25 K12' 49.6(17) . 1_665
O8 W25 K12' 133.9(18) . 1_665
O50 W25 K12' 48.2(18) . 1_665
O29 W25 K12' 94.2(15) . 1_665
K12 W25 K12' 20.1(16) 1_665 1_665
O18 W26 O17 101.3(18) . .
O18 W26 O78 105(2) . .
O17 W26 O78 154(2) . .
O18 W26 O14 100(2) . .
O17 W26 O14 85(2) . .
O78 W26 O14 88(2) . .
O18 W26 O31 104.6(19) . .
O17 W26 O31 91.6(18) . .
O78 W26 O31 84(2) . .
O14 W26 O31 155(2) . .
O18 W26 O30 170.3(16) . .
O17 W26 O30 72.0(15) . .
O78 W26 O30 82(2) . .
O14 W26 O30 73.0(19) . .
O31 W26 O30 82.9(16) . .
O18 W26 K11 83.9(17) . .
O17 W26 K11 134.0(15) . .
O78 W26 K11 48(2) . .
O14 W26 K11 48.9(18) . .
O31 W26 K11 131.7(15) . .
O30 W26 K11 95.7(14) . .
O18 W26 K12 67(2) . 1_665
O17 W26 K12 66.5(17) . 1_665
O78 W26 K12 127(2) . 1_665
O14 W26 K12 144.8(19) . 1_665
O31 W26 K12 51.5(18) . 1_665
O30 W26 K12 114.6(18) . 1_665
K11 W26 K12 148.9(17) . 1_665
O18 W26 K12' 84.7(18) . 1_665
O17 W26 K12' 50.0(16) . 1_665
O78 W26 K12' 135(2) . 1_665
O14 W26 K12' 134.9(19) . 1_665
O31 W26 K12' 50.9(16) . 1_665
O30 W26 K12' 95.7(15) . 1_665
K11 W26 K12' 168.6(15) . 1_665
K12 W26 K12' 20.3(16) 1_665 1_665
O51 W27 O19 105(2) . .
O51 W27 O62 105(2) . .
O19 W27 O62 88.4(18) . .
O51 W27 O34 96.7(19) . .
O19 W27 O34 159(2) . .
O62 W27 O34 86.5(17) . .
O51 W27 O66 110(2) . .
O19 W27 O66 91(2) . .
O62 W27 O66 144(2) . .
O34 W27 O66 80.9(19) . .
O51 W27 O70 169.0(17) . .
O19 W27 O70 84.5(18) . .
O62 W27 O70 69.1(17) . .
O34 W27 O70 74.2(16) . .
O66 W27 O70 74.8(18) . .
O51 W27 K4 96.5(15) . .
O19 W27 K4 40.1(14) . .
O62 W27 K4 51.9(13) . .
O34 W27 K4 138.3(12) . .
O66 W27 K4 129.8(15) . .
O70 W27 K4 86.7(11) . .
O11 W28 O73 100(2) . .
O11 W28 O50 97(2) . .
O73 W28 O50 162(2) . .
O11 W28 O12 102(2) . .
O73 W28 O12 85.7(16) . .
O50 W28 O12 88.8(18) . .
O11 W28 O42 99(2) . .
O73 W28 O42 91.6(18) . .
O50 W28 O42 87.4(19) . .
O12 W28 O42 158.6(17) . .
O11 W28 O29 169(2) . .
O73 W28 O29 87.5(17) . .
O50 W28 O29 75.3(19) . .
O12 W28 O29 85.6(16) . .
O42 W28 O29 73.1(18) . .
O11 W28 K10 40(2) . 1_565
O73 W28 K10 132.3(15) . 1_565
O50 W28 K10 63.0(16) . 1_565
O12 W28 K10 81.4(13) . 1_565
O42 W28 K10 115.2(15) . 1_565
O29 W28 K10 136.4(15) . 1_565
O11 W28 K12' 82(2) . 1_665
O73 W28 K12' 131.5(16) . 1_665
O50 W28 K12' 49.5(18) . 1_665
O12 W28 K12' 47.3(14) . 1_665
O42 W28 K12' 136.3(16) . 1_665
O29 W28 K12' 98.3(17) . 1_665
K10 W28 K12' 44.5(14) 1_565 1_665
O11 W28 K3 94.1(18) . 2_676
O73 W28 K3 42.8(13) . 2_676
O50 W28 K3 137.6(15) . 2_676
O12 W28 K3 128.3(10) . 2_676
O42 W28 K3 50.5(13) . 2_676
O29 W28 K3 86.7(13) . 2_676
K10 W28 K3 133.0(9) 1_565 2_676
K12' W28 K3 172.5(11) 1_665 2_676
O56 W29 O25 101(2) . .
O56 W29 O79 104(2) . .
O25 W29 O79 89.2(19) . .
O56 W29 O78 106(2) . .
O25 W29 O78 153(2) . .
O79 W29 O78 87(2) . .
O56 W29 O7 101(2) . .
O25 W29 O7 89.3(19) . .
O79 W29 O7 155.1(19) . .
O78 W29 O7 83(2) . .
O56 W29 O21 170(2) . .
O25 W29 O21 69.6(17) . .
O79 W29 O21 72.9(17) . .
O78 W29 O21 83.7(19) . .
O7 W29 O21 83.4(17) . .
O56 W29 K11' 65.6(19) . .
O25 W29 K11' 136(2) . .
O79 W29 K11' 57(2) . .
O78 W29 K11' 61(2) . .
O7 W29 K11' 133(2) . .
O21 W29 K11' 118.2(16) . .
O56 W29 K11 87.0(17) . .
O25 W29 K11 137.3(17) . .
O79 W29 K11 48.4(16) . .
O78 W29 K11 49(2) . .
O7 W29 K11 130.7(16) . .
O21 W29 K11 97.4(13) . .
K11' W29 K11 21.4(14) . .
O70 Se1 O86 103(2) . .
O70 Se1 O77 97(2) . .
O86 Se1 O77 94(2) . .
O30 Se2 O29 98(2) . .
O30 Se2 O21 100(2) . .
O29 Se2 O21 98(2) . .
O9 K1 O96 129.1(16) . .
O9 K1 O33 100.5(10) . .
O96 K1 O33 130.4(16) . .
O9 K1 O35 161.2(14) . .
O96 K1 O35 57.0(13) . .
O33 K1 O35 76.0(14) . .
O9 K1 O98 75.7(14) . .
O96 K1 O98 56.6(14) . .
O33 K1 O98 159.5(15) . .
O35 K1 O98 100.9(9) . .
O9 K1 O103 55.6(14) . .
O96 K1 O103 152.6(11) . .
O33 K1 O103 55.5(14) . .
O35 K1 O103 129.4(14) . .
O98 K1 O103 129.6(14) . .
O9 K1 O47 104.2(14) . .
O96 K1 O47 105.6(12) . .
O33 K1 O47 54.9(13) . .
O35 K1 O47 89.1(12) . .
O98 K1 O47 145.6(12) . .
O103 K1 O47 52.9(11) . .
O9 K1 O89 146.3(13) . .
O96 K1 O89 52.3(12) . .
O33 K1 O89 87.9(13) . .
O35 K1 O89 52.5(11) . .
O98 K1 O89 106.6(11) . .
O103 K1 O89 107.3(11) . .
O47 K1 O89 54.6(11) . .
O9 K1 O95 54.9(14) . .
O96 K1 O95 105.6(13) . .
O33 K1 O95 103.3(15) . .
O35 K1 O95 143.9(13) . .
O98 K1 O95 91.2(13) . .
O103 K1 O95 52.1(12) . .
O47 K1 O95 63.8(9) . .
O89 K1 O95 91.4(11) . .
O9 K1 O94 85.2(13) . .
O96 K1 O94 54.2(13) . .
O33 K1 O94 145.7(15) . .
O35 K1 O94 108.2(12) . .
O98 K1 O94 54.7(13) . .
O103 K1 O94 104.8(13) . .
O47 K1 O94 90.8(12) . .
O89 K1 O94 70.7(8) . .
O95 K1 O94 52.8(13) . .
O9 K1 O16 52.9(13) . .
O96 K1 O16 101.4(12) . .
O33 K1 O16 109.6(13) . .
O35 K1 O16 110.3(12) . .
O98 K1 O16 51.8(11) . .
O103 K1 O16 99.8(11) . .
O47 K1 O16 152.5(11) . .
O89 K1 O16 152.8(11) . .
O95 K1 O16 104.0(12) . .
O94 K1 O16 100.8(12) . .
O9 K1 O64 112.4(13) . .
O96 K1 O64 100.9(13) . .
O33 K1 O64 51.8(15) . .
O35 K1 O64 50.8(12) . .
O98 K1 O64 110.4(13) . .
O103 K1 O64 100.2(13) . .
O47 K1 O64 101.5(13) . .
O89 K1 O64 98.5(12) . .
O95 K1 O64 152.3(13) . .
O94 K1 O64 154.7(14) . .
O16 K1 O64 78.2(9) . .
O99 K2 O4 79.7(10) . .
O99 K2 O87 75.7(14) . .
O4 K2 O87 119.1(15) . .
O99 K2 O83 133.8(14) . 2_565
O4 K2 O83 146.4(13) . 2_565
O87 K2 O83 77.3(14) . 2_565
O99 K2 O129 154.5(19) . .
O4 K2 O129 75.2(18) . .
O87 K2 O129 121(2) . .
O83 K2 O129 71.3(18) 2_565 .
O99 K2 O55 121.6(15) . .
O4 K2 O55 73.3(12) . .
O87 K2 O55 74.2(11) . .
O83 K2 O55 85.1(13) 2_565 .
O129 K2 O55 55(2) . .
O99 K2 O56 62.0(14) . 2_575
O4 K2 O56 63.8(13) . 2_575
O87 K2 O56 136.8(15) . 2_575
O83 K2 O56 126.1(14) 2_565 2_575
O129 K2 O56 102(2) . 2_575
O55 K2 O56 135.6(15) . 2_575
O99 K2 O125 64.9(15) . 2_565
O4 K2 O125 142.6(14) . 2_565
O87 K2 O125 64.8(16) . 2_565
O83 K2 O125 69.9(14) 2_565 2_565
O129 K2 O125 138(2) . 2_565
O55 K2 O125 135.4(15) . 2_565
O56 K2 O125 88.2(16) 2_575 2_565
O99 K2 W11 69.0(11) . .
O4 K2 W11 100.3(10) . .
O87 K2 W11 18.8(10) . .
O83 K2 W11 93.9(10) 2_565 .
O129 K2 W11 120.0(18) . .
O55 K2 W11 66.4(10) . .
O56 K2 W11 130.3(10) 2_575 .
O125 K2 W11 78.7(13) 2_565 .
O68 K3 O45 129.1(14) 2_676 .
O68 K3 O60 59.4(14) 2_676 2_676
O45 K3 O60 146.4(16) . 2_676
O68 K3 O80 97.7(15) 2_676 2_676
O45 K3 O80 128.3(15) . 2_676
O60 K3 O80 72.0(14) 2_676 2_676
O68 K3 O84 137.0(15) 2_676 .
O45 K3 O84 54.3(14) . .
O60 K3 O84 96.3(15) 2_676 .
O80 K3 O84 108.1(16) 2_676 .
O68 K3 O45 117.4(16) 2_676 2_676
O45 K3 O45 75.8(16) . 2_676
O60 K3 O45 133.3(14) 2_676 2_676
O80 K3 O45 62.1(14) 2_676 2_676
O84 K3 O45 105.1(16) . 2_676
O68 K3 O73 74.2(13) 2_676 2_676
O45 K3 O73 80.0(13) . 2_676
O60 K3 O73 128.8(15) 2_676 2_676
O80 K3 O73 95.7(14) 2_676 2_676
O84 K3 O73 134.1(13) . 2_676
O45 K3 O73 52.8(13) 2_676 2_676
O68 K3 O135 74.8(17) 2_676 1_655
O45 K3 O135 74.9(17) . 1_655
O60 K3 O135 77.8(16) 2_676 1_655
O80 K3 O135 148.1(18) 2_676 1_655
O84 K3 O135 64.9(17) . 1_655
O45 K3 O135 148.8(17) 2_676 1_655
O73 K3 O135 111.3(16) 2_676 1_655
O68 K3 O42 53.1(12) 2_676 2_676
O45 K3 O42 76.3(14) . 2_676
O60 K3 O42 105.7(14) 2_676 2_676
O80 K3 O42 139.7(16) 2_676 2_676
O84 K3 O42 112.1(14) . 2_676
O45 K3 O42 103.7(14) 2_676 2_676
O73 K3 O42 53.3(11) 2_676 2_676
O135 K3 O42 58.9(16) 1_655 2_676
O68 K3 O93 72.4(12) 2_676 2_676
O45 K3 O93 119.2(13) . 2_676
O60 K3 O93 94.4(13) 2_676 2_676
O80 K3 O93 49.1(13) 2_676 2_676
O84 K3 O93 149.5(13) . 2_676
O45 K3 O93 49.0(12) 2_676 2_676
O73 K3 O93 48.9(10) 2_676 2_676
O135 K3 O93 145.5(17) 1_655 2_676
O42 K3 O93 92.2(12) 2_676 2_676
O68 K3 W8 142.1(10) 2_676 .
O45 K3 W8 26.0(10) . .
O60 K3 W8 124.1(13) 2_676 .
O80 K3 W8 119.7(13) 2_676 .
O84 K3 W8 28.5(10) . .
O45 K3 W8 87.7(11) 2_676 .
O73 K3 W8 105.5(9) 2_676 .
O135 K3 W8 70.1(14) 1_655 .
O42 K3 W8 95.5(9) 2_676 .
O93 K3 W8 136.5(8) 2_676 .
O68 K3 W7 33.1(9) 2_676 2_676
O45 K3 W7 154.6(11) . 2_676
O60 K3 W7 27.7(11) 2_676 2_676
O80 K3 W7 77.0(11) 2_676 2_676
O84 K3 W7 121.4(11) . 2_676
O45 K3 W7 125.6(12) 2_676 2_676
O73 K3 W7 101.7(10) 2_676 2_676
O135 K3 W7 81.1(14) 1_655 2_676
O42 K3 W7 84.5(9) 2_676 2_676
O93 K3 W7 77.4(7) 2_676 2_676
W8 K3 W7 145.8(5) . 2_676
O3 K4 O52 130.1(14) 2_566 .
O3 K4 O19 78.4(14) 2_566 .
O52 K4 O19 74.8(13) . .
O3 K4 O44 128.1(15) 2_566 .
O52 K4 O44 97.2(15) . .
O19 K4 O44 98.7(14) . .
O3 K4 O85 149.1(17) 2_566 .
O52 K4 O85 58.2(14) . .
O19 K4 O85 128.1(17) . .
O44 K4 O85 69.2(14) . .
O3 K4 O3 68.1(14) 2_566 .
O52 K4 O3 127.4(15) . .
O19 K4 O3 60.5(12) . .
O44 K4 O3 66.1(12) . .
O85 K4 O3 135.3(14) . .
O3 K4 O24 57.9(14) 2_566 2_566
O52 K4 O24 135.3(14) . 2_566
O19 K4 O24 136.2(14) . 2_566
O44 K4 O24 105.5(15) . 2_566
O85 K4 O24 94.7(16) . 2_566
O3 K4 O24 97.1(14) . 2_566
O3 K4 O71 115.0(14) 2_566 .
O52 K4 O71 74.6(14) . .
O19 K4 O71 48.1(12) . .
O44 K4 O71 51.9(13) . .
O85 K4 O71 95.8(15) . .
O3 K4 O71 55.5(13) . .
O24 K4 O71 148.4(14) 2_566 .
O3 K4 O62 78.8(13) 2_566 .
O52 K4 O62 51.7(11) . .
O19 K4 O62 50.5(11) . .
O44 K4 O62 137.8(15) . .
O85 K4 O62 105.2(14) . .
O3 K4 O62 107.5(12) . .
O24 K4 O62 116.7(14) 2_566 .
O71 K4 O62 89.0(13) . .
O3 K4 W14 30.3(10) 2_566 2_566
O52 K4 W14 145.3(11) . 2_566
O19 K4 W14 108.0(11) . 2_566
O44 K4 W14 115.9(12) . 2_566
O85 K4 W14 122.8(13) . 2_566
O3 K4 W14 78.5(10) . 2_566
O24 K4 W14 28.3(9) 2_566 2_566
O71 K4 W14 133.8(10) . 2_566
O62 K4 W14 102.4(9) . 2_566
O3 K4 W13 157.0(11) 2_566 .
O52 K4 W13 32.3(8) . .
O19 K4 W13 101.0(11) . .
O44 K4 W13 74.9(10) . .
O85 K4 W13 27.7(12) . .
O3 K4 W13 131.9(10) . .
O24 K4 W13 120.1(10) 2_566 .
O71 K4 W13 78.7(10) . .
O62 K4 W13 83.2(9) . .
W14 K4 W13 146.4(5) 2_566 .
O3 K4 W14 81.5(10) 2_566 .
O52 K4 W14 97.4(11) . .
O19 K4 W14 33.5(8) . .
O44 K4 W14 71.4(10) . .
O85 K4 W14 129.2(13) . .
O3 K4 W14 30.7(9) . .
O24 K4 W14 126.1(11) 2_566 .
O71 K4 W14 33.6(9) . .
O62 K4 W14 83.9(8) . .
W14 K4 W14 102.6(4) 2_566 .
W13 K4 W14 111.0(5) . .
O128 K5 O128 180.000(5) 2_666 .
O128 K5 O6 103.8(13) 2_666 2_666
O128 K5 O6 76.2(13) . 2_666
O128 K5 O6 76.2(13) 2_666 .
O128 K5 O6 103.8(13) . .
O6 K5 O6 180.0(16) 2_666 .
O128 K5 O88 106.3(13) 2_666 .
O128 K5 O88 73.7(13) . .
O6 K5 O88 132.4(9) 2_666 .
O6 K5 O88 47.6(9) . .
O128 K5 O88 73.7(13) 2_666 2_666
O128 K5 O88 106.3(13) . 2_666
O6 K5 O88 47.6(9) 2_666 2_666
O6 K5 O88 132.4(9) . 2_666
O88 K5 O88 180.000(4) . 2_666
O128 K5 O121 91.6(12) 2_666 2_666
O128 K5 O121 88.4(12) . 2_666
O6 K5 O121 105.2(14) 2_666 2_666
O6 K5 O121 74.8(14) . 2_666
O88 K5 O121 109.8(13) . 2_666
O88 K5 O121 70.2(13) 2_666 2_666
O128 K5 O121 88.4(12) 2_666 .
O128 K5 O121 91.6(12) . .
O6 K5 O121 74.8(14) 2_666 .
O6 K5 O121 105.2(14) . .
O88 K5 O121 70.2(13) . .
O88 K5 O121 109.8(13) 2_666 .
O121 K5 O121 180.0(11) 2_666 .
O128 K5 W3 78.4(10) 2_666 2_666
O128 K5 W3 101.6(10) . 2_666
O6 K5 W3 26.7(9) 2_666 2_666
O6 K5 W3 153.3(9) . 2_666
O88 K5 W3 151.3(7) . 2_666
O88 K5 W3 28.7(7) 2_666 2_666
O121 K5 W3 98.2(10) 2_666 2_666
O121 K5 W3 81.8(10) . 2_666
O128 K5 W3 101.6(10) 2_666 .
O128 K5 W3 78.4(10) . .
O6 K5 W3 153.3(9) 2_666 .
O6 K5 W3 26.7(9) . .
O88 K5 W3 28.7(7) . .
O88 K5 W3 151.3(7) 2_666 .
O121 K5 W3 81.8(10) 2_666 .
O121 K5 W3 98.2(10) . .
W3 K5 W3 180.000(1) 2_666 .
O128 K5 K8 115.5(11) 2_666 2_666
O128 K5 K8 64.5(11) . 2_666
O6 K5 K8 47.5(9) 2_666 2_666
O6 K5 K8 132.5(9) . 2_666
O88 K5 K8 136.6(8) . 2_666
O88 K5 K8 43.4(8) 2_666 2_666
O121 K5 K8 59.6(11) 2_666 2_666
O121 K5 K8 120.4(11) . 2_666
W3 K5 K8 54.61(16) 2_666 2_666
W3 K5 K8 125.39(16) . 2_666
O128 K5 K8 64.5(11) 2_666 .
O128 K5 K8 115.5(11) . .
O6 K5 K8 132.5(9) 2_666 .
O6 K5 K8 47.5(9) . .
O88 K5 K8 43.4(8) . .
O88 K5 K8 136.6(8) 2_666 .
O121 K5 K8 120.4(11) 2_666 .
O121 K5 K8 59.6(11) . .
W3 K5 K8 125.39(16) 2_666 .
W3 K5 K8 54.61(16) . .
K8 K5 K8 180.000(1) 2_666 .
O102 K6 O53 73.8(15) . .
O102 K6 O133 57.1(16) . .
O53 K6 O133 72.9(17) . .
O102 K6 O46 91.6(11) . .
O53 K6 O46 130.3(15) . .
O133 K6 O46 136.9(18) . .
O102 K6 O36 130.4(14) . .
O53 K6 O36 81.9(11) . .
O133 K6 O36 150.2(18) . .
O46 K6 O36 72.2(14) . .
O102 K6 O103 52.5(13) . .
O53 K6 O103 84.1(13) . .
O133 K6 O103 109.4(16) . .
O46 K6 O103 51.8(12) . .
O36 K6 O103 83.0(11) . .
O102 K6 W13 24.0(10) . .
O53 K6 W13 73.2(11) . .
O133 K6 W13 80.4(13) . .
O46 K6 W13 75.4(10) . .
O36 K6 W13 107.7(9) . .
O103 K6 W13 29.1(9) . .
O102 K6 W7 76.2(10) . .
O53 K6 W7 108.4(11) . .
O133 K6 W7 131.4(14) . .
O46 K6 W7 23.2(9) . .
O36 K6 W7 71.5(9) . .
O103 K6 W7 29.2(8) . .
W13 K6 W7 55.8(2) . .
O102 K6 K13 124.1(14) . .
O53 K6 K13 159.2(15) . .
O133 K6 K13 124.3(15) . .
O46 K6 K13 47.1(12) . .
O36 K6 K13 78.0(12) . .
O103 K6 K13 98.8(11) . .
W13 K6 K13 118.3(8) . .
W7 K6 K13 70.2(7) . .
O102 K6 W16 57.8(11) . .
O53 K6 W16 18.9(10) . .
O133 K6 W16 73.9(14) . .
O46 K6 W16 116.4(11) . .
O36 K6 W16 87.4(9) . .
O103 K6 W16 66.7(8) . .
W13 K6 W16 54.3(3) . .
W7 K6 W16 93.4(4) . .
K13 K6 W16 160.8(8) . .
O124 K7 O61 69.7(17) . 2_465
O124 K7 O132 80(2) . .
O61 K7 O132 139.0(19) 2_465 .
O124 K7 O40 136.2(17) . .
O61 K7 O40 66.6(13) 2_465 .
O132 K7 O40 136.4(19) . .
O124 K7 O131 152(2) . .
O61 K7 O131 137(2) 2_465 .
O132 K7 O131 79(2) . .
O40 K7 O131 71(2) . .
O124 K7 O18 85.3(17) . 1_445
O61 K7 O18 84.1(14) 2_465 1_445
O132 K7 O18 65.5(16) . 1_445
O40 K7 O18 91.0(12) . 1_445
O131 K7 O18 103(2) . 1_445
O124 K7 O72 82.5(17) . 2_565
O61 K7 O72 119.4(17) 2_465 2_565
O132 K7 O72 82.4(17) . 2_565
O40 K7 O72 118.6(14) . 2_565
O131 K7 O72 76(2) . 2_565
O18 K7 O72 147.1(13) 1_445 2_565
O124 K7 K12 132(2) . .
O61 K7 K12 93.9(15) 2_465 .
O132 K7 K12 85(2) . .
O40 K7 K12 53.6(17) . .
O131 K7 K12 65(2) . .
O18 K7 K12 47.2(16) 1_445 .
O72 K7 K12 140.7(15) 2_565 .
O136 K8 O65 154(2) . .
O136 K8 O76 83(2) . 1_545
O65 K8 O76 118.7(15) . 1_545
O136 K8 O122 133(2) . .
O65 K8 O122 70.4(12) . .
O76 K8 O122 77.1(15) 1_545 .
O136 K8 O43 74(2) . 1_655
O65 K8 O43 114.0(14) . 1_655
O76 K8 O43 99.9(11) 1_545 1_655
O122 K8 O43 69.1(15) . 1_655
O136 K8 O38 101(2) . .
O65 K8 O38 63.4(14) . .
O76 K8 O38 163.3(15) 1_545 .
O122 K8 O38 88.9(15) . .
O43 K8 O38 66.0(12) 1_655 .
O136 K8 O88 102(2) . .
O65 K8 O88 60.0(11) . .
O76 K8 O88 104.4(13) 1_545 .
O122 K8 O88 124.1(13) . .
O43 K8 O88 154.4(13) 1_655 .
O38 K8 O88 91.0(12) . .
O136 K8 O15 120(2) . .
O65 K8 O15 65.7(14) . .
O76 K8 O15 61.7(13) 1_545 .
O122 K8 O15 86.5(16) . .
O43 K8 O15 152.9(14) 1_655 .
O38 K8 O15 127.3(9) . .
O88 K8 O15 51.3(12) . .
O136 K8 O6 94(2) . .
O65 K8 O6 60.0(11) . .
O76 K8 O6 145.4(14) 1_545 .
O122 K8 O6 125.9(13) . .
O43 K8 O6 112.0(13) 1_655 .
O38 K8 O6 51.1(12) . .
O88 K8 O6 42.5(8) . .
O15 K8 O6 91.7(12) . .
O136 K8 W3 119(2) . .
O65 K8 W3 36.1(8) . .
O76 K8 W3 127.8(11) 1_545 .
O122 K8 W3 106.5(9) . .
O43 K8 W3 130.7(10) 1_655 .
O38 K8 W3 64.8(9) . .
O88 K8 W3 30.0(7) . .
O15 K8 W3 66.5(9) . .
O6 K8 W3 29.7(7) . .
O136 K8 W4 96(2) . .
O65 K8 W4 60.9(10) . .
O76 K8 W4 174.5(11) 1_545 .
O122 K8 W4 107.2(12) . .
O43 K8 W4 84.9(10) 1_655 .
O38 K8 W4 22.2(9) . .
O88 K8 W4 70.5(7) . .
O15 K8 W4 114.7(10) . .
O6 K8 W4 29.1(8) . .
W3 K8 W4 48.23(18) . .
O136 K8 W12 110(2) . .
O65 K8 W12 63.0(11) . .
O76 K8 W12 80.9(10) 1_545 .
O122 K8 W12 108.2(12) . .
O43 K8 W12 176.8(10) 1_655 .
O38 K8 W12 112.6(9) . .
O88 K8 W12 26.0(7) . .
O15 K8 W12 25.7(9) . .
O6 K8 W12 68.0(8) . .
W3 K8 W12 47.8(2) . .
W4 K8 W12 94.5(3) . .
O44 K9 O80 96.5(18) . .
O44 K9 O134 152(3) . .
O80 K9 O134 100(3) . .
O44 K9 O60 124(2) . .
O80 K9 O60 73(2) . .
O134 K9 O60 83(2) . .
O44 K9 O85 71(2) . .
O80 K9 O85 125(2) . .
O134 K9 O85 116(2) . .
O60 K9 O85 72.3(15) . .
O44 K9 K10 90(2) . 2_666
O80 K9 K10 86(2) . 2_666
O134 K9 K10 68(2) . 2_666
O60 K9 K10 141(3) . 2_666
O85 K9 K10 144(3) . 2_666
O44 K9 O32 56.8(15) . .
O80 K9 O32 54.2(15) . .
O134 K9 O32 117(2) . .
O60 K9 O32 125(2) . .
O85 K9 O32 125(2) . .
K10 K9 O32 55.1(13) 2_666 .
O44 K9 K3 135(2) . 2_676
O80 K9 K3 42.4(15) . 2_676
O134 K9 K3 69(2) . 2_676
O60 K9 K3 42.5(14) . 2_676
O85 K9 K3 114.4(19) . 2_676
K10 K9 K3 100(2) 2_666 2_676
O32 K9 K3 94.7(17) . 2_676
O44 K9 K4 40.2(15) . .
O80 K9 K4 134(2) . .
O134 K9 K4 126(2) . .
O60 K9 K4 113.3(18) . .
O85 K9 K4 41.4(14) . .
K10 K9 K4 105(2) 2_666 .
O32 K9 K4 95.2(17) . .
K3 K9 K4 153.5(13) 2_676 .
O11 K10 O136 111(3) 1_545 .
O11 K10 O51 159(3) 1_545 1_655
O136 K10 O51 83(3) . 1_655
O11 K10 K12' 91(3) 1_545 1_655
O136 K10 K12' 77(3) . 1_655
O51 K10 K12' 108(3) 1_655 1_655
O11 K10 O32 82(2) 1_545 2_666
O136 K10 O32 96(2) . 2_666
O51 K10 O32 81(2) 1_655 2_666
K12' K10 O32 168(3) 1_655 2_666
O11 K10 K9 80(2) 1_545 2_666
O136 K10 K9 156(3) . 2_666
O51 K10 K9 81(2) 1_655 2_666
K12' K10 K9 125(2) 1_655 2_666
O32 K10 K9 63.8(14) 2_666 2_666
O11 K10 O50 50.7(18) 1_545 1_545
O136 K10 O50 68(2) . 1_545
O51 K10 O50 149(2) 1_655 1_545
K12' K10 O50 56.9(19) 1_655 1_545
O32 K10 O50 111(2) 2_666 1_545
K9 K10 O50 130(3) 2_666 1_545
O11 K10 W28 23.8(13) 1_545 1_545
O136 K10 W28 96(2) . 1_545
O51 K10 W28 178(2) 1_655 1_545
K12' K10 W28 69.4(19) 1_655 1_545
O32 K10 W28 101.8(19) 2_666 1_545
K9 K10 W28 100(2) 2_666 1_545
O50 K10 W28 29.4(10) 1_545 1_545
O11 K10 K12 104(3) 1_545 1_655
O136 K10 K12 61(3) . 1_655
O51 K10 K12 97(3) 1_655 1_655
K12' K10 K12 18(2) 1_655 1_655
O32 K10 K12 157(2) 2_666 1_655
K9 K10 K12 139(2) 2_666 1_655
O50 K10 K12 60(2) 1_545 1_655
W28 K10 K12 80(2) 1_545 1_655
K11' K11 O78 91(4) . .
K11' K11 O79 85(4) . .
O78 K11 O79 52.6(16) . .
K11' K11 O14 135(5) . .
O78 K11 O14 52.6(18) . .
O79 K11 O14 89(2) . .
K11' K11 O5 137(5) . .
O78 K11 O5 62.8(18) . .
O79 K11 O5 52.0(15) . .
O14 K11 O5 53.5(16) . .
K11' K11 W26 107(5) . .
O78 K11 W26 28.2(12) . .
O79 K11 W26 77.9(16) . .
O14 K11 W26 29.0(11) . .
O5 K11 W26 65.7(14) . .
K11' K11 W29 76(4) . .
O78 K11 W29 29.3(12) . .
O79 K11 W29 28.2(10) . .
O14 K11 W29 78.9(17) . .
O5 K11 W29 64.9(14) . .
W26 K11 W29 57.5(9) . .
K11' K11 W20 155(5) . .
O78 K11 W20 64.2(15) . .
O79 K11 W20 76.7(16) . .
O14 K11 W20 29.5(11) . .
O5 K11 W20 28.0(9) . .
W26 K11 W20 52.2(8) . .
W29 K11 W20 80.1(12) . .
K11' K11 W10 112(5) . .
O78 K11 W10 64.5(16) . .
O79 K11 W10 28.8(10) . .
O14 K11 W10 77.8(17) . .
O5 K11 W10 27.4(9) . .
W26 K11 W10 80.3(12) . .
W29 K11 W10 51.6(8) . .
W20 K11 W10 55.2(8) . .
K11 K11' O79 68(4) . .
K11 K11' O64 143(6) . 2_575
O79 K11' O64 148(3) . 2_575
K11 K11' O16 118(6) . 2_575
O79 K11' O16 94(3) . 2_575
O64 K11' O16 78(2) 2_575 2_575
K11 K11' O78 64(4) . .
O79 K11' O78 47.7(17) . .
O64 K11' O78 126(3) 2_575 .
O16 K11' O78 140(3) 2_575 .
K11 K11' W29 83(4) . .
O79 K11' W29 29.7(10) . .
O64 K11' W29 125(2) 2_575 .
O16 K11' W29 111(3) 2_575 .
O78 K11' W29 30.8(12) . .
K11 K11' W17 153(6) . 2_575
O79 K11' W17 123(2) . 2_575
O64 K11' W17 26.1(11) 2_575 2_575
O16 K11' W17 87.1(18) 2_575 2_575
O78 K11' W17 105(2) . 2_575
W29 K11' W17 98.6(17) . 2_575
K12' K12 O31 79(6) . 1_445
K12' K12 O63 130(7) . .
O31 K12 O63 151(3) 1_445 .
K12' K12 K10 41(4) . 1_455
O31 K12 K10 99(3) 1_445 1_455
O63 K12 K10 103(3) . 1_455
K12' K12 W26 83(6) . 1_445
O31 K12 W26 29.4(13) 1_445 1_445
O63 K12 W26 140(3) . 1_445
K10 K12 W26 117(3) 1_455 1_445
K12' K12 W25 80(6) . 1_445
O31 K12 W25 26.5(12) 1_445 1_445
O63 K12 W25 139(3) . 1_445
K10 K12 W25 83(2) 1_455 1_445
W26 K12 W25 55.8(16) 1_445 1_445
K12' K12 K8 110(5) . 1_455
O31 K12 K8 83(2) 1_445 1_455
O63 K12 K8 83(2) . 1_455
K10 K12 K8 76.9(16) 1_455 1_455
W26 K12 K8 109(2) 1_445 1_455
W25 K12 K8 58.6(12) 1_445 1_455
K12' K12 K7 114(5) . .
O31 K12 K7 90(2) 1_445 .
O63 K12 K7 82(2) . .
K10 K12 K7 150(2) 1_455 .
W26 K12 K7 62.4(13) 1_445 .
W25 K12 K7 114(2) 1_445 .
K8 K12 K7 133.2(19) 1_455 .
K12 K12' K10 121(6) . 1_455
K12 K12' O12 139(6) . 1_445
K10 K12' O12 86(3) 1_455 1_445
K12 K12' O50 104(6) . 1_445
K10 K12' O50 69(2) 1_455 1_445
O12 K12' O50 52.5(16) 1_445 1_445
K12 K12' O17 98(6) . 1_445
K10 K12' O17 138(3) 1_455 1_445
O12 K12' O17 53.2(16) 1_445 1_445
O50 K12' O17 88(2) 1_445 1_445
K12 K12' O31 75(6) . 1_445
K10 K12' O31 121(3) 1_455 1_445
O12 K12' O31 63.3(17) 1_445 1_445
O50 K12' O31 51.6(17) 1_445 1_445
O17 K12' O31 51.7(16) 1_445 1_445
K12 K12' W28 131(6) . 1_445
K10 K12' W28 66(2) 1_455 1_445
O12 K12' W28 28.5(10) 1_445 1_445
O50 K12' W28 27.9(11) 1_445 1_445
O17 K12' W28 77.5(17) 1_445 1_445
O31 K12' W28 63.7(15) 1_445 1_445
K12 K12' W26 77(6) . 1_445
K10 K12' W26 145(3) 1_455 1_445
O12 K12' W26 65.1(15) 1_445 1_445
O50 K12' W26 77.0(17) 1_445 1_445
O17 K12' W26 27.2(10) 1_445 1_445
O31 K12' W26 28.7(11) 1_445 1_445
W28 K12' W26 79.4(13) 1_445 1_445
K12 K12' W25 80(5) . 1_445
K10 K12' W25 96(2) 1_455 1_445
O12 K12' W25 65.5(15) 1_445 1_445
O50 K12' W25 29.5(11) 1_445 1_445
O17 K12' W25 75.7(16) 1_445 1_445
O31 K12' W25 26.6(10) 1_445 1_445
W28 K12' W25 51.8(9) 1_445 1_445
W26 K12' W25 55.2(10) 1_445 1_445
K12 K12' W6 128(6) . 1_445
K10 K12' W6 108(2) 1_455 1_445
O12 K12' W6 27.1(10) 1_445 1_445
O50 K12' W6 75.9(17) 1_445 1_445
O17 K12' W6 30.1(10) 1_445 1_445
O31 K12' W6 64.2(14) 1_445 1_445
W28 K12' W6 55.3(10) 1_445 1_445
W26 K12' W6 51.5(9) 1_445 1_445
W25 K12' W6 78.6(13) 1_445 1_445
O27 K13 O24 128(2) . 1_565
O27 K13 O46 64.5(16) . .
O24 K13 O46 166(2) 1_565 .
O27 K13 W15 16.8(11) . .
O24 K13 W15 135.0(18) 1_565 .
O46 K13 W15 55.7(11) . .
O27 K13 K6 106.2(16) . .
O24 K13 K6 121.6(17) 1_565 .
O46 K13 K6 44.6(11) . .
W15 K13 K6 92.8(9) . .
O27 K13 W14 110.5(15) . 1_565
O24 K13 W14 18.4(11) 1_565 1_565
O46 K13 W14 168.9(19) . 1_565
W15 K13 W14 116.7(10) . 1_565
K6 K13 W14 134.6(12) . 1_565
O27 K13 K4 118.0(17) . 2_576
O24 K13 K4 41.9(14) 1_565 2_576
O46 K13 K4 141.3(18) . 2_576
W15 K13 K4 134.5(11) . 2_576
K6 K13 K4 128.5(11) . 2_576
W14 K13 K4 49.7(5) 1_565 2_576
W5 O1 W22 129(2) . .
W2 O2 W23 124(2) . .
W14 O3 K4 106.7(17) . 2_566
W14 O3 K4 97.3(16) . .
K4 O3 K4 111.9(14) 2_566 .
W10 O4 K2 136(2) . .
W20 O5 W10 148(3) . .
W20 O5 K11 104(2) . .
W10 O5 K11 107(2) . .
W3 O6 W4 112(2) . .
W3 O6 K5 112.7(18) . .
W4 O6 K5 133.6(19) . .
W3 O6 K8 92.3(16) . .
W4 O6 K8 95.1(17) . .
K5 O6 K8 93.9(12) . .
W25 O7 W29 154(3) . .
W25 O8 W15 129(2) . .
W19 O9 W7 132(2) . .
W19 O9 K1 117(2) . .
W7 O9 K1 103.8(18) . .
W6 O10 W8 141(2) . .
W28 O11 K10 116(3) . 1_565
W6 O12 W28 145.8(18) . .
W6 O12 K12' 108(2) . 1_665
W28 O12 K12' 104.2(19) . 1_665
W2 O13 W24 125(2) . .
W26 O14 W20 123(3) . .
W26 O14 K11 102(2) . .
W20 O14 K11 103(2) . .
W12 O15 K8 105.8(19) . .
W10 O16 W19 124(2) . .
W10 O16 K1 96.8(14) . .
W19 O16 K1 94.9(16) . .
W10 O16 K11' 107(2) . 2_575
W19 O16 K11' 124(2) . 2_575
K1 O16 K11' 100.3(19) . 2_575
W26 O17 W6 125(2) . .
W26 O17 K12' 103(2) . 1_665
W6 O17 K12' 100(2) . 1_665
W26 O18 K7 144(2) . 1_665
W27 O19 W14 143(2) . .
W27 O19 K4 115.9(19) . .
W14 O19 K4 95.9(16) . .
W15 O20 W19 155(2) . .
Se2 O21 W19 122(2) . .
Se2 O21 W10 118.5(19) . .
W19 O21 W10 92.4(14) . .
Se2 O21 W29 133(2) . .
W19 O21 W29 91.2(14) . .
W10 O21 W29 90.2(15) . .
W23 O22 W24 129(2) . .
W14 O24 K13 131(3) . 1_545
W14 O24 K4 95(2) . 2_566
K13 O24 K4 101(2) 1_545 2_566
W29 O25 W19 128(2) . .
W2 O26 W17 150(3) . .
W15 O27 K13 135(3) . .
W24 O28 W14 135(2) . .
Se2 O29 W15 120(3) . .
Se2 O29 W28 122(2) . .
W15 O29 W28 92.5(17) . .
Se2 O29 W25 133(3) . .
W15 O29 W25 88.7(14) . .
W28 O29 W25 89.2(17) . .
Se2 O30 W6 120(2) . .
Se2 O30 W20 122(2) . .
W6 O30 W20 91.9(14) . .
Se2 O30 W26 134(2) . .
W6 O30 W26 90.0(16) . .
W20 O30 W26 88.7(15) . .
W25 O31 W26 155(2) . .
W25 O31 K12 105(2) . 1_665
W26 O31 K12 99(2) . 1_665
W25 O31 K12' 104(2) . 1_665
W26 O31 K12' 100(2) . 1_665
K12 O31 K12' 26(2) 1_665 1_665
W3 O32 K10 176.0(19) . 2_666
W3 O32 K9 122.9(16) . .
K10 O32 K9 61.1(14) 2_666 .
W16 O33 W13 135(3) . .
W16 O33 K1 117(2) . .
W13 O33 K1 101.4(18) . .
W22 O34 W27 127(2) . .
W17 O35 W11 134(2) . .
W17 O35 K1 116.2(17) . .
W11 O35 K1 100.9(15) . .
W19 O36 K6 129(2) . .
W4 O38 K8 112(2) . .
W8 O39 W4 153(3) . .
W23 O40 K7 138.9(19) . .
W21 O41 W16 130(3) . .
W15 O42 W28 119(2) . .
W15 O42 K3 97.5(16) . 2_676
W28 O42 K3 99.7(16) . 2_676
W22 O43 K8 137(2) . 1_455
W9 O44 K9 119(2) . .
W9 O44 K4 102.7(17) . .
K9 O44 K4 103(2) . .
W8 O45 K3 103(2) . .
W8 O45 K3 110(2) . 2_676
K3 O45 K3 104.2(16) . 2_676
W7 O46 K6 116(2) . .
W7 O46 K13 155(2) . .
K6 O46 K13 88.3(16) . .
W9 O47 W13 163(2) . .
W9 O47 K1 100.7(17) . .
W13 O47 K1 94.6(14) . .
W5 O48 W16 146(2) . .
W2 O49 W11 131(2) . .
W28 O50 W25 125(2) . .
W28 O50 K12' 103(2) . 1_665
W25 O50 K12' 102(2) . 1_665
W28 O50 K10 87.6(19) . 1_565
W25 O50 K10 145(2) . 1_565
K12' O50 K10 53.6(19) 1_665 1_565
W27 O51 K10 125(2) . 1_455
W5 O52 W13 131(2) . .
W5 O52 K4 116.4(19) . .
W13 O52 K4 101.3(17) . .
W16 O53 K6 129(3) . .
W4 O54 W1 150(2) . .
W4 O54 W3 103.1(18) . .
W1 O54 W3 105.9(18) . .
W18 O55 K2 124(2) . .
W29 O56 K2 156(3) . 2_575
W21 O57 W17 125(3) . .
W7 O60 K3 103(2) . 2_676
W7 O60 K9 128(2) . .
K3 O60 K9 94.4(19) 2_676 .
W21 O61 K7 148(2) . 2_465
W5 O62 W27 130(3) . .
W5 O62 K4 97.7(15) . .
W27 O62 K4 99.9(15) . .
W23 O63 W22 144(3) . .
W23 O63 K12 107(3) . .
W22 O63 K12 107(3) . .
W17 O64 W16 130(3) . .
W17 O64 K11' 105(3) . 2_575
W16 O64 K11' 120(2) . 2_575
W17 O64 K1 96.5(18) . .
W16 O64 K1 94.9(19) . .
K11' O64 K1 102(2) 2_575 .
W3 O65 K8 102.3(13) . .
W24 O66 W27 143(3) . .
W21 O67 W22 147(2) . .
W15 O68 W7 130(2) . .
W15 O68 K3 116(2) . 2_676
W7 O68 K3 99.2(18) . 2_676
Se1 O70 W5 121(2) . .
Se1 O70 W27 124(2) . .
W5 O70 W27 90.8(16) . .
W9 O71 W14 150(3) . .
W9 O71 K4 104.3(19) . .
W14 O71 K4 88.3(17) . .
W20 O72 K7 150(2) . 2_565
W28 O73 W8 147(2) . .
W28 O73 K3 112.8(16) . 2_676
W8 O73 K3 95.6(15) . 2_676
W14 O74 W12 148(3) . .
W25 O76 K8 150(2) . 1_565
Se1 O77 W2 120(2) . .
Se1 O77 W24 118(2) . .
W2 O77 W24 90.8(14) . .
Se1 O77 W23 136(2) . .
W2 O77 W23 89.4(16) . .
W24 O77 W23 90.8(14) . .
W26 O78 W29 154(4) . .
W26 O78 K11 103(2) . .
W29 O78 K11 102(2) . .
W26 O78 K11' 117(3) . .
W29 O78 K11' 88(2) . .
K11 O78 K11' 25.5(18) . .
W29 O79 W10 124(2) . .
W29 O79 K11 103(2) . .
W10 O79 K11 106(2) . .
W29 O79 K11' 93(2) . .
W10 O79 K11' 130(2) . .
K11 O79 K11' 26.4(17) . .
W1 O80 K9 117(2) . .
W1 O80 K3 103.9(19) . 2_676
K9 O80 K3 97(2) . 2_676
W6 O81 W20 127(2) . .
W20 O82 W18 134(2) . .
W2 O83 K2 152(2) . 2_565
W8 O84 K3 98(2) . .
W13 O85 K4 102(2) . .
W13 O85 K9 127(3) . .
K4 O85 K9 96(2) . .
Se1 O86 W17 125(3) . .
Se1 O86 W16 116(3) . .
W17 O86 W16 90.8(16) . .
W11 O87 K2 129(2) . .
W12 O88 W3 114.8(19) . .
W12 O88 K5 129.8(18) . .
W3 O88 K5 105.2(15) . .
W12 O88 K8 106.9(17) . .
W3 O88 K8 98.4(15) . .
K5 O88 K8 95.4(11) . .
W9 O89 W11 168(2) . .
W9 O89 K1 98.2(14) . .
W11 O89 K1 93.4(13) . .
W3 O90 W9 112.9(17) . .
W3 O90 W12 105.4(17) . .
W9 O90 W12 141.7(19) . .
W3 O91 W1 110.4(19) . .
W3 O91 W9 107.6(19) . .
W1 O91 W9 138.8(16) . .
W1 O93 W8 153(2) . .
W1 O93 K3 100.2(15) . 2_676
W8 O93 K3 83.1(12) . 2_676
W1 O94 W18 171(3) . .
W1 O94 K1 99.8(19) . .
W18 O94 K1 89.0(15) . .
W1 O95 W7 162(2) . .
W1 O95 K1 98.1(19) . .
W7 O95 K1 93.1(16) . .
W18 O96 W11 142.9(19) . .
W18 O96 K1 108.2(18) . .
W11 O96 K1 108.2(19) . .
W10 O98 W18 134(2) . .
W10 O98 K1 117.0(18) . .
W18 O98 K1 100.7(16) . .
W17 O99 K2 136(2) . .
W21 O100 W23 154(3) . .
W13 O102 K6 118(2) . .
W13 O103 W7 147.0(19) . .
W13 O103 K1 103.9(16) . .
W7 O103 K1 103.8(16) . .
W13 O103 K6 92.6(13) . .
W7 O103 K6 93.6(13) . .
K1 O103 K6 111.6(11) . .
K8 O136 K10 160(4) . .
C1 N1 C2 97(4) . .

loop_
_geom_bond_atom_site_label_1
_geom_bond_atom_site_label_2
_geom_bond_distance
_geom_bond_site_symmetry_2
W1 O94 1.71(5) .
W1 O93 1.74(3) .
W1 O95 1.81(5) .
W1 O91 2.03(5) .
W1 O54 2.06(4) .
W1 O80 2.22(6) .
W1 K1 3.790(13) .
W1 K3 4.028(17) 2_676
W2 O83 1.63(4) .
W2 O26 1.88(5) .
W2 O13 1.88(4) .
W2 O49 1.91(4) .
W2 O2 1.92(4) .
W2 O77 2.39(5) .
W3 O32 1.71(3) .
W3 O6 1.95(4) .
W3 O90 1.95(4) .
W3 O88 1.99(4) .
W3 O91 2.03(3) .
W3 O54 2.11(4) .
W3 O65 2.38(4) .
W3 K8 3.944(14) .
W3 K5 4.011(2) .
W4 O38 1.64(5) .
W4 O23 1.75(5) .
W4 O39 1.95(4) .
W4 O6 1.97(4) .
W4 O54 2.05(4) .
W4 O59 2.41(5) .
W4 K8 4.034(18) .
W5 O101 1.71(5) .
W5 O52 1.87(4) .
W5 O62 1.87(4) .
W5 O1 1.90(4) .
W5 O48 1.91(4) .
W5 O70 2.41(4) .
W5 K4 3.927(18) .
W6 O37 1.78(5) .
W6 O10 1.78(4) .
W6 O81 1.86(5) .
W6 O12 1.92(3) .
W6 O17 2.04(4) .
W6 O30 2.37(4) .
W6 K12' 4.00(7) 1_665
W7 O46 1.73(5) .
W7 O60 1.76(5) .
W7 O103 1.92(5) .
W7 O68 2.04(4) .
W7 O9 2.14(5) .
W7 O95 2.16(5) .
W7 K3 3.685(17) 2_676
W7 K1 3.859(13) .
W7 K6 3.93(2) .
W8 O45 1.59(5) .
W8 O84 1.70(5) .
W8 O39 1.84(4) .
W8 O73 1.99(4) .
W8 O10 2.13(4) .
W8 O93 2.15(3) .
W8 K3 3.53(2) .
W8 K3 3.748(18) 2_676
W9 O47 1.79(4) .
W9 O89 1.86(4) .
W9 O71 1.86(5) .
W9 O90 2.06(4) .
W9 O91 2.12(5) .
W9 O44 2.25(5) .
W9 K1 3.780(14) .
W9 K4 4.03(2) .
W10 O4 1.72(4) .
W10 O98 1.83(4) .
W10 O5 1.94(4) .
W10 O16 1.94(4) .
W10 O79 2.01(4) .
W10 O21 2.39(4) .
W10 K1 3.985(15) .
W10 K11 4.03(6) .
W11 O87 1.71(5) .
W11 O97 1.73(4) .
W11 O96 1.91(5) .
W11 O49 2.02(4) .
W11 O35 2.13(4) .
W11 O89 2.14(4) .
W11 K1 3.819(13) .
W11 K2 4.133(17) .
W12 O92 1.77(5) .
W12 O15 1.84(5) .
W12 O88 1.87(4) .
W12 O74 1.95(5) .
W12 O90 2.14(4) .
W12 O75 2.26(6) .
W12 K8 4.081(19) .
W13 O85 1.74(6) .
W13 O102 1.79(4) .
W13 O103 1.89(5) .
W13 O52 2.00(4) .
W13 O33 2.16(5) .
W13 O47 2.15(4) .
W13 K4 3.675(17) .
W13 K1 3.844(14) .
W13 K6 3.89(2) .
W14 O24 1.72(5) .
W14 O3 1.90(4) .
W14 O74 1.91(5) .
W14 O71 2.05(5) .
W14 O19 2.06(4) .
W14 O28 2.20(4) .
W14 K4 3.62(2) 2_566
W14 K4 3.704(18) .
W14 K13 4.09(4) 1_545
W15 O27 1.65(5) .
W15 O68 1.85(4) .
W15 O20 1.85(4) .
W15 O8 1.93(4) .
W15 O42 1.95(5) .
W15 O29 2.37(5) .
W15 K3 3.93(2) 2_676
W15 K13 4.03(4) .
W16 O53 1.72(5) .
W16 O33 1.80(5) .
W16 O64 1.93(5) .
W16 O48 1.92(4) .
W16 O41 2.01(5) .
W16 O86 2.52(5) .
W16 K1 3.943(15) .
W16 K6 4.11(2) .
W17 O99 1.74(5) .
W17 O35 1.83(4) .
W17 O64 1.87(5) .
W17 O26 1.93(5) .
W17 O57 2.00(5) .
W17 O86 2.30(5) .
W17 K1 3.957(15) .
W17 K11' 4.11(9) 2_575
W18 O69 1.76(5) .
W18 O55 1.80(5) .
W18 O96 1.90(5) .
W18 O82 2.03(4) .
W18 O98 2.12(4) .
W18 O94 2.27(5) .
W18 K1 3.814(13) .
W19 O36 1.70(4) .
W19 O9 1.83(5) .
W19 O20 1.92(4) .
W19 O16 1.94(4) .
W19 O25 1.97(5) .
W19 O21 2.35(4) .
W19 K1 3.936(15) .
W20 O72 1.68(5) .
W20 O82 1.85(4) .
W20 O5 1.91(4) .
W20 O81 1.97(5) .
W20 O14 1.99(5) .
W20 O30 2.39(4) .
W20 K11 3.94(6) .
W21 O61 1.78(5) .
W21 O41 1.82(5) .
W21 O57 1.88(5) .
W21 O67 1.89(4) .
W21 O100 1.89(4) .
W22 O43 1.73(4) .
W22 O1 1.90(4) .
W22 O34 1.92(4) .
W22 O63 1.97(6) .
W22 O67 1.98(4) .
W23 O40 1.71(4) .
W23 O22 1.82(4) .
W23 O63 1.91(6) .
W23 O100 1.91(5) .
W23 O2 1.96(4) .
W23 O77 2.48(4) .
W24 O58 1.71(5) .
W24 O28 1.82(4) .
W24 O66 1.86(5) .
W24 O13 1.97(4) .
W24 O22 2.04(4) .
W24 O77 2.41(4) .
W25 O76 1.73(4) .
W25 O7 1.81(5) .
W25 O31 1.84(4) .
W25 O8 1.86(5) .
W25 O50 2.01(5) .
W25 O29 2.52(5) .
W25 K12 3.98(11) 1_665
W25 K12' 3.99(7) 1_665
W26 O18 1.77(4) .
W26 O17 1.86(4) .
W26 O78 1.88(5) .
W26 O14 1.92(5) .
W26 O31 1.94(5) .
W26 O30 2.52(5) .
W26 K11 3.87(6) .
W26 K12 3.90(11) 1_665
W26 K12' 3.97(7) 1_665
W27 O51 1.74(5) .
W27 O19 1.81(4) .
W27 O62 1.93(4) .
W27 O34 1.96(4) .
W27 O66 2.02(5) .
W27 O70 2.42(5) .
W27 K4 4.016(17) .
W28 O11 1.72(5) .
W28 O73 1.81(4) .
W28 O50 1.88(5) .
W28 O12 1.92(4) .
W28 O42 2.04(5) .
W28 O29 2.40(5) .
W28 K10 3.82(7) 1_565
W28 K12' 3.91(7) 1_665
W28 K3 4.05(2) 2_676
W29 O56 1.64(5) .
W29 O25 1.86(5) .
W29 O79 1.88(4) .
W29 O78 1.94(5) .
W29 O7 1.99(5) .
W29 O21 2.47(4) .
W29 K11' 3.79(8) .
W29 K11 3.88(6) .
Se1 O70 1.68(4) .
Se1 O86 1.68(5) .
Se1 O77 1.71(4) .
Se2 O30 1.70(5) .
Se2 O29 1.73(5) .
Se2 O21 1.76(4) .
K1 O9 2.74(5) .
K1 O96 2.76(3) .
K1 O33 2.78(5) .
K1 O35 2.79(4) .
K1 O98 2.80(5) .
K1 O103 2.92(3) .
K1 O47 3.01(4) .
K1 O89 3.04(4) .
K1 O95 3.09(5) .
K1 O94 3.11(5) .
K1 O16 3.26(4) .
K1 O64 3.28(5) .
K2 O99 2.73(5) .
K2 O4 2.85(4) .
K2 O87 2.85(5) .
K2 O83 2.89(4) 2_565
K2 O129 2.90(8) .
K2 O55 2.90(5) .
K2 O56 2.99(4) 2_575
K2 O125 3.07(6) 2_565
K3 O68 2.76(5) 2_676
K3 O45 2.83(5) .
K3 O60 2.85(5) 2_676
K3 O80 2.87(5) 2_676
K3 O84 2.88(6) .
K3 O45 2.89(5) 2_676
K3 O73 2.99(5) 2_676
K3 O135 3.00(7) 1_655
K3 O42 3.17(5) 2_676
K3 O93 3.34(4) 2_676
K3 W7 3.685(17) 2_676
K4 O3 2.58(4) 2_566
K4 O52 2.72(5) .
K4 O19 2.88(5) .
K4 O44 2.88(5) .
K4 O85 2.90(5) .
K4 O3 2.94(4) .
K4 O24 3.05(6) 2_566
K4 O71 3.15(5) .
K4 O62 3.21(5) .
K4 W14 3.62(2) 2_566
K5 O128 2.79(5) 2_666
K5 O128 2.79(5) .
K5 O6 2.83(5) 2_666
K5 O6 2.83(5) .
K5 O88 3.00(4) .
K5 O88 3.00(4) 2_666
K5 O121 3.10(6) 2_666
K5 O121 3.10(6) .
K5 W3 4.011(2) 2_666
K5 K8 4.527(18) 2_666
K5 K8 4.527(18) .
K6 O102 2.72(5) .
K6 O53 2.80(5) .
K6 O133 2.84(7) .
K6 O46 2.85(5) .
K6 O36 2.88(5) .
K6 O103 3.31(3) .
K6 K13 4.06(5) .
K7 O124 2.65(7) .
K7 O61 2.83(5) 2_465
K7 O132 2.89(7) .
K7 O40 2.92(4) .
K7 O131 2.93(11) .
K7 O18 3.08(5) 1_445
K7 O72 3.10(5) 2_565
K7 K12 4.90(9) .
K8 O136 2.60(9) .
K8 O65 2.68(3) .
K8 O76 2.73(4) 1_545
K8 O122 2.86(5) .
K8 O43 2.86(5) 1_655
K8 O38 3.12(5) .
K8 O88 3.13(4) .
K8 O15 3.18(5) .
K8 O6 3.35(5) .
K9 O44 2.69(8) .
K9 O80 2.74(8) .
K9 O134 2.76(9) .
K9 O60 2.89(8) .
K9 O85 2.98(8) .
K9 K10 3.32(7) 2_666
K9 O32 3.40(5) .
K9 K3 4.21(8) 2_676
K10 O11 2.73(9) 1_545
K10 O136 2.85(11) .
K10 O51 2.90(8) 1_655
K10 K12' 2.93(10) 1_655
K10 O32 3.11(6) 2_666
K10 K9 3.32(7) 2_666
K10 O50 3.40(8) 1_545
K10 W28 3.82(7) 1_545
K10 K12 3.83(11) 1_655
K11 K11' 1.43(9) .
K11 O78 2.98(8) .
K11 O79 2.99(8) .
K11 O14 2.98(8) .
K11 O5 3.01(8) .
K11' O79 3.20(10) .
K11' O64 3.21(10) 2_575
K11' O16 3.32(10) 2_575
K11' O78 3.32(10) .
K11' W17 4.11(9) 2_575
K12 K12' 1.39(12) .
K12 O31 3.09(13) 1_445
K12 O63 3.17(13) .
K12 K10 3.83(11) 1_455
K12 W26 3.90(11) 1_445
K12 W25 3.98(11) 1_445
K12 K8 4.72(8) 1_455
K12' K10 2.93(10) 1_455
K12' O12 2.97(8) 1_445
K12' O50 3.05(9) 1_445
K12' O17 3.12(8) 1_445
K12' O31 3.13(8) 1_445
K12' W28 3.91(7) 1_445
K12' W26 3.97(7) 1_445
K12' W25 3.99(7) 1_445
K12' W6 4.00(7) 1_445
K13 O27 2.68(6) .
K13 O24 2.75(7) 1_565
K13 O46 2.97(6) .
K13 W14 4.09(4) 1_565
K13 K4 4.48(5) 2_576
O3 K4 2.58(4) 2_566
O11 K10 2.73(9) 1_565
O12 K12' 2.97(8) 1_665
O16 K11' 3.32(10) 2_575
O17 K12' 3.12(8) 1_665
O18 K7 3.08(5) 1_665
O24 K13 2.75(7) 1_545
O24 K4 3.05(6) 2_566
O31 K12 3.09(13) 1_665
O31 K12' 3.13(8) 1_665
O32 K10 3.11(6) 2_666
O42 K3 3.17(5) 2_676
O43 K8 2.86(5) 1_455
O45 K3 2.89(5) 2_676
O50 K12' 3.05(9) 1_665
O50 K10 3.40(8) 1_565
O51 K10 2.90(8) 1_455
O56 K2 2.99(4) 2_575
O60 K3 2.85(5) 2_676
O61 K7 2.83(5) 2_465
O64 K11' 3.21(10) 2_575
O68 K3 2.76(5) 2_676
O72 K7 3.10(5) 2_565
O73 K3 2.99(5) 2_676
O76 K8 2.73(4) 1_565
O80 K3 2.87(5) 2_676
O83 K2 2.89(4) 2_565
O93 K3 3.34(4) 2_676
O125 K2 3.07(6) 2_565
O126 O130 1.74(11) 2_565
O130 O126 1.74(11) 2_565
O135 K3 3.00(7) 1_455
N1 C1 1.78(7) .
N1 C2 1.84(8) .
